data_7046397
loop_
_publ_author_name
'Cols, Jean-Marie E P'
'Hill, Victoria G.'
'Williams, Stella K.'
'McIntosh, Ruaraidh D.'

_publ_section_title
;
 Aggregated initiators: defining their role in the ROP of rac-lactide.
;
_journal_issue 31
_journal_name_full 'Dalton transactions (Cambridge, England : 2003)'
_journal_page_first 10626
_journal_page_last 10635
_journal_paper_doi 10.1039/c8dt01229f
_journal_volume 47
_journal_year 2018
_chemical_formula_moiety 'C108 H167 N3 O16 Ti3'
_chemical_formula_sum 'C108 H167 N3 O16 Ti3'
_chemical_formula_weight 1907.14
_space_group_crystal_system monoclinic
_space_group_IT_number 14
_space_group_name_Hall '-P 2yn'
_space_group_name_H-M_alt 'P 1 21/n 1'
_symmetry_space_group_name_Hall '-P 2yn'
_symmetry_space_group_name_H-M 'P 1 21/n 1'
_atom_sites_solution_hydrogens mixed
_audit_creation_date 2017-07-13
_audit_creation_method
;
Olex2 1.2
(compiled 2016.02.19 svn.r3266 for OlexSys, GUI svn.r5155)
;
_audit_update_record
;
2017-07-13 deposited with the CCDC.
2018-05-18 downloaded from the CCDC.
;
_cell_angle_alpha 90
_cell_angle_beta 92.799(2)
_cell_angle_gamma 90
_cell_formula_units_Z 4
_cell_length_a 14.2420(6)
_cell_length_b 30.8848(14)
_cell_length_c 32.6649(13)
_cell_measurement_reflns_used 9709
_cell_measurement_temperature 173.0
_cell_measurement_theta_max 26.87
_cell_measurement_theta_min 2.34
_cell_volume 14350.9(11)
_computing_molecular_graphics 'Olex2 (Dolomanov et al., 2009)'
_computing_publication_material 'Olex2 (Dolomanov et al., 2009)'
_computing_structure_refinement 'ShelXL (Sheldrick, 2015)'
_diffrn_ambient_temperature 173.0
_diffrn_measured_fraction_theta_full 0.998
_diffrn_measured_fraction_theta_max 0.987
_diffrn_measurement_device_type 'Bruker APEX-II CCD'
_diffrn_measurement_method '\f and \w scans'
_diffrn_radiation_type MoK\a
_diffrn_radiation_wavelength 0.71073
_diffrn_reflns_av_R_equivalents 0.0502
_diffrn_reflns_av_unetI/netI 0.0458
_diffrn_reflns_Laue_measured_fraction_full 0.998
_diffrn_reflns_Laue_measured_fraction_max 0.987
_diffrn_reflns_limit_h_max 18
_diffrn_reflns_limit_h_min -17
_diffrn_reflns_limit_k_max 39
_diffrn_reflns_limit_k_min -39
_diffrn_reflns_limit_l_max 41
_diffrn_reflns_limit_l_min -41
_diffrn_reflns_number 223865
_diffrn_reflns_point_group_measured_fraction_full 0.998
_diffrn_reflns_point_group_measured_fraction_max 0.987
_diffrn_reflns_theta_full 25.242
_diffrn_reflns_theta_max 27.226
_diffrn_reflns_theta_min 0.908
_exptl_absorpt_coefficient_mu 0.209
_exptl_absorpt_correction_T_max 0.7455
_exptl_absorpt_correction_T_min 0.6717
_exptl_absorpt_correction_type multi-scan
_exptl_absorpt_process_details
'SADABS-2008/1 (Bruker,2008) was used for absorption correction. wR2(int) was 0.0786 before and 0.0528 after correction. The Ratio of minimum to maximum transmission is 0.9010. The \l/2 correction factor is 0.0015.'
_exptl_crystal_colour 'clear dark orange'
_exptl_crystal_colour_lustre clear
_exptl_crystal_colour_modifier dark
_exptl_crystal_colour_primary orange
_exptl_crystal_density_diffrn 0.883
_exptl_crystal_description irregular
_exptl_crystal_F_000 4120
_exptl_crystal_recrystallization_method 'Re-crystallisation from solvent: THF'
_exptl_crystal_size_max 0.45
_exptl_crystal_size_mid 0.4
_exptl_crystal_size_min 0.4
_refine_diff_density_max 1.223
_refine_diff_density_min -0.796
_refine_diff_density_rms 0.064
_refine_ls_extinction_method none
_refine_ls_goodness_of_fit_ref 1.040
_refine_ls_hydrogen_treatment mixed
_refine_ls_matrix_type full
_refine_ls_number_parameters 1232
_refine_ls_number_reflns 31655
_refine_ls_number_restraints 50
_refine_ls_restrained_S_all 1.044
_refine_ls_R_factor_all 0.1003
_refine_ls_R_factor_gt 0.0695
_refine_ls_shift/su_max 0.002
_refine_ls_shift/su_mean 0.000
_refine_ls_structure_factor_coef Fsqd
_refine_ls_weighting_details 'w=1/[\s^2^(Fo^2^)+(0.0740P)^2^+19.8440P] where P=(Fo^2^+2Fc^2^)/3'
_refine_ls_weighting_scheme calc
_refine_ls_wR_factor_gt 0.1704
_refine_ls_wR_factor_ref 0.1872
_reflns_Friedel_coverage 0.000
_reflns_number_gt 22417
_reflns_number_total 31655
_reflns_threshold_expression 'I > 2\s(I)'
_cod_data_source_file c8dt01229f2.cif
_cod_data_source_block test2_sq
_cod_depositor_comments 'Adding full bibliography for 7046397--7046398.cif.'
_cod_database_code 7046397
_shelx_space_group_comment
;
The symmetry employed for this shelxl refinement is uniquely defined
by the following loop, which should always be used as a source of
symmetry information in preference to the above space-group names.
They are only intended as comments.
;
_olex2_refinement_description
;
1. Fixed Uiso
 At 1.2 times of:
  All C(H) groups, All C(H,H) groups
 At 1.5 times of:
  All C(H,H,H) groups
2. Restrained distances
 C13A-C13E \\sim C13C-C13A \\sim C13G-C13A \\sim C13B-C13A \\sim C13F-C13A
\\sim C13D-C13A
 with sigma of 0.02
 C38C-C38A \\sim C38G-C38A \\sim C38B-C38A \\sim C38F-C38A \\sim C38D-C38A
\\sim C38E-C38A
 with sigma of 0.02
 C45F-C45A \\sim C45E-C45A \\sim C45C-C45A \\sim C45B-C45A \\sim C45G-C45A
\\sim C45D-C45A
 with sigma of 0.02
 C50A-C49A \\sim C51A-C49A
 with sigma of 0.02
 C22B-C22A \\sim C22D-C22A \\sim C22C-C22A
 with sigma of 0.02
 C51B-C49B \\sim C50B-C49B
 with sigma of 0.02
3. Uiso/Uaniso restraints and constraints
Uanis(C13C) = Uanis(C13E) = Uanis(C13G) = Uanis(C13B) = Uanis(C13F) =
Uanis(C13D)
Uanis(C38C) = Uanis(C38G) = Uanis(C38B) = Uanis(C38F) = Uanis(C38D) =
Uanis(C38E)
Uanis(C45C) = Uanis(C45D) = Uanis(C45B)
Uanis(C45G) = Uanis(C45E) = Uanis(C45F)
Uanis(C51A) = Uanis(C49A) = Uanis(C50A)
Uanis(C53) = Uanis(C52) = Uanis(C54)
Uanis(C22C) = Uanis(C22F)
Uanis(C22E) = Uanis(C22B)
Uanis(C51B) = Uanis(C49B) = Uanis(C50B)
4. Others
 Sof(C13F)=Sof(H13J)=Sof(H13K)=Sof(H13L)=Sof(C13E)=Sof(H13M)=Sof(H13N)=
 Sof(H13O)=Sof(C13G)=Sof(H13P)=Sof(H13Q)=Sof(H13R)=1-FVAR(1)
 Sof(C13C)=Sof(H13A)=Sof(H13B)=Sof(H13C)=Sof(C13D)=Sof(H13D)=Sof(H13E)=
 Sof(H13F)=Sof(C13B)=Sof(H13G)=Sof(H13H)=Sof(H13I)=FVAR(1)
 Sof(C38F)=Sof(H38J)=Sof(H38K)=Sof(H38L)=Sof(C38E)=Sof(H38M)=Sof(H38N)=
 Sof(H38O)=Sof(C38G)=Sof(H38P)=Sof(H38Q)=Sof(H38R)=1-FVAR(2)
 Sof(C38C)=Sof(H38A)=Sof(H38B)=Sof(H38C)=Sof(C38B)=Sof(H38D)=Sof(H38E)=
 Sof(H38F)=Sof(C38D)=Sof(H38G)=Sof(H38H)=Sof(H38I)=FVAR(2)
 Sof(C45F)=Sof(H45J)=Sof(H45K)=Sof(H45L)=Sof(C45E)=Sof(H45M)=Sof(H45N)=
 Sof(H45O)=Sof(C45G)=Sof(H45P)=Sof(H45Q)=Sof(H45R)=1-FVAR(3)
 Sof(C45B)=Sof(H45A)=Sof(H45B)=Sof(H45C)=Sof(C45C)=Sof(H45D)=Sof(H45E)=
 Sof(H45F)=Sof(C45D)=Sof(H45G)=Sof(H45H)=Sof(H45I)=FVAR(3)
 Sof(C51B)=Sof(H51D)=Sof(H51E)=Sof(H51F)=Sof(C49B)=Sof(H49B)=Sof(C50B)=
 Sof(H50D)=Sof(H50E)=Sof(H50F)=1-FVAR(4)
 Sof(C49A)=Sof(H49A)=Sof(C51A)=Sof(H51A)=Sof(H51B)=Sof(H51C)=Sof(C50A)=
 Sof(H50A)=Sof(H50B)=Sof(H50C)=FVAR(4)
 Sof(C22C)=Sof(H22J)=Sof(H22K)=Sof(H22L)=1-FVAR(5)
 Sof(C22F)=Sof(H22G)=Sof(H22H)=Sof(H22I)=FVAR(5)
 Sof(C22E)=Sof(H22M)=Sof(H22N)=Sof(H22O)=1-FVAR(6)
 Sof(C22B)=Sof(H22D)=Sof(H22E)=Sof(H22F)=FVAR(6)
5.a Ternary CH refined with riding coordinates:
 C58(H58), C55(H55), C52(H52), C49A(H49A), C49B(H49B)
5.b Secondary CH2 refined with riding coordinates:
 C34(H34A,H34B), C42(H42A,H42B), C26(H26A,H26B), C10(H10A,H10B), C35(H35A,
 H35B), C18(H18A,H18B), C19(H19A,H19B), C3(H3A,H3B), C2(H2A,H2B)
5.c Aromatic/amide H refined with riding coordinates:
 C12(H12), C39(H39), C46(H46), C37(H37), C5(H5), C44(H44), C28(H28), C7(H7),
 C30(H30), C14(H14), C21(H21), C23(H23)
5.d Idealised Me refined as rotating group:
 C15D(H15A,H15B,H15C), C40C(H40A,H40B,H40C), C40D(H40D,H40E,H40F), C29D(H29A,
 H29B,H29C), C8C(H8CA,H8CB,H8CC), C47B(H47A,H47B,H47C), C59(H59A,H59B,H59C),
 C15B(H15D,H15E,H15F), C40B(H40G,H40H,H40I), C15C(H15G,H15H,H15I), C47D(H47D,
 H47E,H47F), C29C(H29D,H29E,H29F), C47C(H47G,H47H,H47I), C31B(H31A,H31B,H31C),
 C60(H60A,H60B,H60C), C29B(H29G,H29H,H29I), C8D(H8DA,H8DB,H8DC), C31C(H31D,H31E,
 H31F), C8B(H8BA,H8BB,H8BC), C24D(H24A,H24B,H24C), C31D(H31G,H31H,H31I),
 C24C(H24D,H24E,H24F), C56(H56A,H56B,H56C), C6B(H6BA,H6BB,H6BC), C6C(H6CA,H6CB,
 H6CC), C57(H57A,H57B,H57C), C24B(H24G,H24H,H24I), C6D(H6DA,H6DB,H6DC),
 C13C(H13A,H13B,H13C), C54(H54A,H54B,H54C), C53(H53A,H53B,H53C), C13D(H13D,H13E,
 H13F), C38C(H38A,H38B,H38C), C38B(H38D,H38E,H38F), C13B(H13G,H13H,H13I),
 C38D(H38G,H38H,H38I), C38F(H38J,H38K,H38L), C38E(H38M,H38N,H38O), C38G(H38P,
 H38Q,H38R), C51A(H51A,H51B,H51C), C50A(H50A,H50B,H50C), C13F(H13J,H13K,H13L),
 C13E(H13M,H13N,H13O), C13G(H13P,H13Q,H13R), C45B(H45A,H45B,H45C), C45C(H45D,
 H45E,H45F), C45D(H45G,H45H,H45I), C45F(H45J,H45K,H45L), C45E(H45M,H45N,H45O),
 C45G(H45P,H45Q,H45R), C51B(H51D,H51E,H51F), C50B(H50D,H50E,H50F), C22D(H22A,
 H22B,H22C), C22B(H22D,H22E,H22F), C22F(H22G,H22H,H22I), C22C(H22J,H22K,H22L),
 C22E(H22M,H22N,H22O)
;
_shelx_shelxl_version_number 2014/7
_olex2_submission_special_instructions 'No special instructions were received'

loop_
_space_group_symop_operation_xyz
'x, y, z'
'-x+1/2, y+1/2, -z+1/2'
'-x, -y, -z'
'x-1/2, -y-1/2, z-1/2'

loop_
_atom_site_label
_atom_site_type_symbol
_atom_site_fract_x
_atom_site_fract_y
_atom_site_fract_z
_atom_site_U_iso_or_equiv
_atom_site_adp_type
_atom_site_occupancy
_atom_site_site_symmetry_order
_atom_site_calc_flag
_atom_site_refinement_flags_posn
_atom_site_refinement_flags_occupancy
_atom_site_disorder_assembly
_atom_site_disorder_group
Ti3 Ti 0.59782(3) 0.64327(2) 0.54023(2) 0.02174(11) Uani 1 1 d . . . .
Ti2 Ti 0.47373(3) 0.73419(2) 0.68234(2) 0.02396(11) Uani 1 1 d . . . .
Ti1 Ti 0.81012(3) 0.63802(2) 0.74138(2) 0.02425(11) Uani 1 1 d . . . .
O11 O 0.54794(12) 0.67609(6) 0.58931(5) 0.0250(4) Uani 1 1 d . . . .
O13 O 0.57898(13) 0.69473(6) 0.51111(5) 0.0256(4) Uani 1 1 d . . . .
O14 O 0.68696(13) 0.61746(6) 0.50908(5) 0.0278(4) Uani 1 1 d . . . .
O6 O 0.56987(13) 0.69339(6) 0.71328(5) 0.0257(4) Uani 1 1 d . . . .
O9 O 0.43011(14) 0.78521(6) 0.65905(6) 0.0316(4) Uani 1 1 d . . . .
O4 O 0.84414(13) 0.64252(6) 0.79687(5) 0.0278(4) Uani 1 1 d . . . .
O12 O 0.57154(14) 0.72602(6) 0.63838(5) 0.0292(4) Uani 1 1 d . . . .
O8 O 0.42209(13) 0.73990(6) 0.73413(5) 0.0295(4) Uani 1 1 d . . . .
O16 O 0.62537(15) 0.59628(6) 0.58534(6) 0.0298(4) Uani 1 1 d . . . .
O1 O 0.72968(13) 0.62305(6) 0.69008(5) 0.0279(4) Uani 1 1 d . . . .
O15 O 0.49537(13) 0.61610(6) 0.52075(6) 0.0304(4) Uani 1 1 d . . . .
O3 O 0.87801(13) 0.58761(6) 0.73200(6) 0.0289(4) Uani 1 1 d . . . .
O7 O 0.70692(14) 0.68393(6) 0.74805(6) 0.0324(4) Uani 1 1 d . . . .
O5 O 0.88655(15) 0.67585(7) 0.71898(6) 0.0376(5) Uani 1 1 d . . . .
O2 O 0.59502(15) 0.59771(7) 0.66177(6) 0.0375(5) Uani 1 1 d . . . .
O10 O 0.39431(14) 0.69611(7) 0.66031(6) 0.0334(4) Uani 1 1 d . . . .
N2 N 0.59216(15) 0.77894(7) 0.70805(7) 0.0250(5) Uani 1 1 d . . . .
N3 N 0.72836(15) 0.67773(7) 0.56963(6) 0.0233(5) Uani 1 1 d . . . .
N1 N 0.69671(16) 0.59307(7) 0.76489(6) 0.0258(5) Uani 1 1 d . . . .
C40 C 0.8140(2) 0.59132(9) 0.47078(9) 0.0321(6) Uani 1 1 d . . . .
C36 C 0.84275(19) 0.62758(9) 0.53680(8) 0.0280(6) Uani 1 1 d . . . .
C33 C 0.59957(19) 0.69994(8) 0.61232(7) 0.0241(5) Uani 1 1 d . . . .
C34 C 0.70423(18) 0.69483(9) 0.60987(8) 0.0259(6) Uani 1 1 d . . . .
H34A H 0.7351 0.7233 0.6145 0.031 Uiso 1 1 calc R . . .
H34B H 0.7280 0.6749 0.6317 0.031 Uiso 1 1 calc R . . .
C32 C 0.46640(19) 0.73832(9) 0.77168(8) 0.0275(6) Uani 1 1 d . . . .
C41 C 0.78064(19) 0.61252(9) 0.50566(8) 0.0274(6) Uani 1 1 d . . . .
C16 C 0.8298(2) 0.62240(9) 0.83271(8) 0.0269(6) Uani 1 1 d . . . .
C11 C 0.7406(2) 0.60481(9) 0.83900(8) 0.0289(6) Uani 1 1 d . . . .
C27 C 0.5426(2) 0.76657(9) 0.77942(8) 0.0293(6) Uani 1 1 d . . . .
C12 C 0.7229(2) 0.58468(10) 0.87581(8) 0.0348(7) Uani 1 1 d . . . .
H12 H 0.6626 0.5726 0.8796 0.042 Uiso 1 1 calc R . . .
C1 C 0.6487(2) 0.60501(9) 0.69189(8) 0.0281(6) Uani 1 1 d . . . .
C39 C 0.9110(2) 0.58574(10) 0.46982(10) 0.0401(7) Uani 1 1 d . . . .
H39 H 0.9348 0.5712 0.4469 0.048 Uiso 1 1 calc R . . .
C43 C 0.6820(2) 0.74888(9) 0.53679(8) 0.0280(6) Uani 1 1 d . . . .
C46 C 0.5489(2) 0.81144(10) 0.51991(9) 0.0356(7) Uani 1 1 d . . . .
H46 H 0.5033 0.8333 0.5141 0.043 Uiso 1 1 calc R . . .
C48 C 0.59410(19) 0.73695(9) 0.51969(7) 0.0249(5) Uani 1 1 d . . . .
C37 C 0.9393(2) 0.62130(10) 0.53338(9) 0.0349(7) Uani 1 1 d . . . .
H37 H 0.9816 0.6319 0.5544 0.042 Uiso 1 1 calc R . . .
C38 C 0.9750(2) 0.60002(11) 0.50022(10) 0.0409(7) Uani 1 1 d . . . .
C42 C 0.75656(19) 0.71450(9) 0.54262(8) 0.0284(6) Uani 1 1 d . . . .
H42A H 0.7713 0.7028 0.5155 0.034 Uiso 1 1 calc R . . .
H42B H 0.8145 0.7280 0.5548 0.034 Uiso 1 1 calc R . . .
C47 C 0.5244(2) 0.76877(9) 0.51111(8) 0.0296(6) Uani 1 1 d . . . .
C40A C 0.7460(2) 0.57437(10) 0.43655(9) 0.0389(7) Uani 1 1 d . . . .
C17 C 0.64885(19) 0.70654(9) 0.72713(8) 0.0263(6) Uani 1 1 d . . . .
C26 C 0.5640(2) 0.79902(9) 0.74729(8) 0.0309(6) Uani 1 1 d . . . .
H26A H 0.6154 0.8181 0.7580 0.037 Uiso 1 1 calc R . . .
H26B H 0.5078 0.8173 0.7416 0.037 Uiso 1 1 calc R . . .
C5 C 0.7443(2) 0.48811(10) 0.71819(9) 0.0366(7) Uani 1 1 d . . . .
H5 H 0.6899 0.4752 0.7287 0.044 Uiso 1 1 calc R . . .
C31 C 0.4397(2) 0.70932(10) 0.80224(8) 0.0316(6) Uani 1 1 d . . . .
C44 C 0.7023(2) 0.79203(9) 0.54544(9) 0.0353(7) Uani 1 1 d . . . .
H44 H 0.7622 0.7996 0.5574 0.042 Uiso 1 1 calc R . . .
C10 C 0.66417(19) 0.60813(9) 0.80545(8) 0.0282(6) Uani 1 1 d . . . .
H10A H 0.6097 0.5904 0.8130 0.034 Uiso 1 1 calc R . . .
H10B H 0.6431 0.6386 0.8030 0.034 Uiso 1 1 calc R . . .
C9 C 0.8527(2) 0.54844(9) 0.71692(8) 0.0304(6) Uani 1 1 d . . . .
C25 C 0.4432(2) 0.82863(9) 0.66070(9) 0.0341(7) Uani 1 1 d . . . .
C35 C 0.80951(19) 0.64774(9) 0.57561(8) 0.0278(6) Uani 1 1 d . . . .
H35A H 0.7918 0.6243 0.5944 0.033 Uiso 1 1 calc R . . .
H35B H 0.8626 0.6638 0.5892 0.033 Uiso 1 1 calc R . . .
C4 C 0.7745(2) 0.52810(9) 0.73291(8) 0.0304(6) Uani 1 1 d . . . .
C18 C 0.67665(19) 0.75188(9) 0.71646(9) 0.0287(6) Uani 1 1 d . . . .
H18A H 0.7153 0.7645 0.7395 0.034 Uiso 1 1 calc R . . .
H18B H 0.7150 0.7514 0.6920 0.034 Uiso 1 1 calc R . . .
C19 C 0.6141(2) 0.81393(9) 0.67839(9) 0.0325(6) Uani 1 1 d . . . .
H19A H 0.6303 0.8006 0.6521 0.039 Uiso 1 1 calc R . . .
H19B H 0.6696 0.8304 0.6892 0.039 Uiso 1 1 calc R . . .
C28 C 0.5957(2) 0.76378(9) 0.81590(8) 0.0313(6) Uani 1 1 d . . . .
H28 H 0.6478 0.7827 0.8205 0.038 Uiso 1 1 calc R . . .
C13 C 0.7923(2) 0.58194(10) 0.90737(9) 0.0387(7) Uani 1 1 d . . . .
C7 C 0.8714(3) 0.48666(10) 0.67386(9) 0.0421(8) Uani 1 1 d . . . .
H7 H 0.9053 0.4719 0.6538 0.051 Uiso 1 1 calc R . . .
C3 C 0.7313(2) 0.54760(9) 0.76977(8) 0.0289(6) Uani 1 1 d . . . .
H3A H 0.6779 0.5291 0.7772 0.035 Uiso 1 1 calc R . . .
H3B H 0.7785 0.5468 0.7930 0.035 Uiso 1 1 calc R . . .
C15A C 1.0002(2) 0.63720(10) 0.85695(9) 0.0358(7) Uani 1 1 d . . . .
C29 C 0.5749(2) 0.73413(10) 0.84597(8) 0.0310(6) Uani 1 1 d . . . .
C8 C 0.9049(2) 0.52743(10) 0.68696(9) 0.0364(7) Uani 1 1 d . . . .
C2 C 0.61647(19) 0.59405(9) 0.73404(8) 0.0273(6) Uani 1 1 d . . . .
H2A H 0.5701 0.6159 0.7423 0.033 Uiso 1 1 calc R . . .
H2B H 0.5851 0.5654 0.7332 0.033 Uiso 1 1 calc R . . .
C30 C 0.4959(2) 0.70800(10) 0.83855(8) 0.0340(7) Uani 1 1 d . . . .
H30 H 0.4794 0.6882 0.8593 0.041 Uiso 1 1 calc R . . .
C20 C 0.5329(2) 0.84467(9) 0.67081(9) 0.0350(7) Uani 1 1 d . . . .
C6 C 0.7929(3) 0.46664(10) 0.68810(9) 0.0416(8) Uani 1 1 d . . . .
C45 C 0.6368(2) 0.82406(10) 0.53682(9) 0.0387(7) Uani 1 1 d . . . .
C58 C 0.6293(2) 0.55016(9) 0.57584(9) 0.0364(7) Uani 1 1 d . . . .
H58 H 0.6184 0.5466 0.5456 0.044 Uiso 1 1 calc R . . .
C15D C 1.0430(2) 0.61409(11) 0.82045(10) 0.0414(7) Uani 1 1 d . . . .
H15A H 1.0509 0.5832 0.8268 0.062 Uiso 1 1 calc GR . . .
H15B H 1.1043 0.6269 0.8154 0.062 Uiso 1 1 calc GR . . .
H15C H 1.0009 0.6174 0.7960 0.062 Uiso 1 1 calc GR . . .
C31A C 0.3513(2) 0.68084(12) 0.79629(9) 0.0409(8) Uani 1 1 d . . . .
C15 C 0.9020(2) 0.61933(9) 0.86371(8) 0.0320(6) Uani 1 1 d . . . .
C29A C 0.6399(2) 0.73038(10) 0.88491(9) 0.0365(7) Uani 1 1 d . . . .
C14 C 0.8798(2) 0.59928(10) 0.90034(9) 0.0381(7) Uani 1 1 d . . . .
H14 H 0.9274 0.5974 0.9217 0.046 Uiso 1 1 calc R . . .
C47A C 0.4273(2) 0.75658(10) 0.49237(9) 0.0368(7) Uani 1 1 d . . . .
C40C C 0.6911(3) 0.61194(12) 0.41619(10) 0.0496(9) Uani 1 1 d . . . .
H40A H 0.6572 0.6277 0.4369 0.074 Uiso 1 1 calc GR . . .
H40B H 0.6461 0.6005 0.3952 0.074 Uiso 1 1 calc GR . . .
H40C H 0.7350 0.6316 0.4034 0.074 Uiso 1 1 calc GR . . .
C24 C 0.3669(3) 0.85716(11) 0.65256(10) 0.0466(8) Uani 1 1 d . . . .
C40D C 0.6787(3) 0.54134(11) 0.45418(11) 0.0492(9) Uani 1 1 d . . . .
H40D H 0.7150 0.5180 0.4678 0.074 Uiso 1 1 calc GR . . .
H40E H 0.6381 0.5292 0.4320 0.074 Uiso 1 1 calc GR . . .
H40F H 0.6398 0.5557 0.4741 0.074 Uiso 1 1 calc GR . . .
C13A C 0.7711(3) 0.56006(12) 0.94869(9) 0.0498(9) Uani 1 1 d D . . .
C21 C 0.5485(3) 0.88907(10) 0.67332(10) 0.0483(9) Uani 1 1 d . . . .
H21 H 0.6095 0.8996 0.6811 0.058 Uiso 1 1 calc R . . .
C29D C 0.7404(2) 0.72267(12) 0.87230(10) 0.0460(8) Uani 1 1 d . . . .
H29A H 0.7420 0.6970 0.8547 0.069 Uiso 1 1 calc GR . . .
H29B H 0.7816 0.7181 0.8968 0.069 Uiso 1 1 calc GR . . .
H29C H 0.7621 0.7479 0.8573 0.069 Uiso 1 1 calc GR . . .
C8A C 0.9918(2) 0.54830(11) 0.67013(10) 0.0422(8) Uani 1 1 d . . . .
C8C C 0.9651(3) 0.59072(11) 0.64786(10) 0.0459(8) Uani 1 1 d . . . .
H8CA H 0.9207 0.5845 0.6247 0.069 Uiso 1 1 calc GR . . .
H8CB H 1.0218 0.6042 0.6377 0.069 Uiso 1 1 calc GR . . .
H8CC H 0.9358 0.6105 0.6669 0.069 Uiso 1 1 calc GR . . .
C47B C 0.3637(3) 0.79580(12) 0.48549(12) 0.0511(9) Uani 1 1 d . . . .
H47A H 0.3586 0.8114 0.5114 0.077 Uiso 1 1 calc GR . . .
H47B H 0.3012 0.7862 0.4755 0.077 Uiso 1 1 calc GR . . .
H47C H 0.3904 0.8150 0.4652 0.077 Uiso 1 1 calc GR . . .
C55 C 0.4145(2) 0.60335(11) 0.49674(11) 0.0432(8) Uani 1 1 d . . . .
H55 H 0.3606 0.6220 0.5044 0.052 Uiso 1 1 calc R . . .
C38A C 1.0806(2) 0.59235(13) 0.49709(11) 0.0518(9) Uani 1 1 d D . . .
C23 C 0.3885(3) 0.90157(12) 0.65488(11) 0.0602(11) Uani 1 1 d . . . .
H23 H 0.3387 0.9215 0.6493 0.072 Uiso 1 1 calc R . . .
C45A C 0.6599(3) 0.87241(11) 0.54361(11) 0.0511(9) Uani 1 1 d D . . .
C59 C 0.5520(3) 0.52636(11) 0.59688(12) 0.0529(9) Uani 1 1 d . . . .
H59A H 0.5658 0.5264 0.6266 0.079 Uiso 1 1 calc GR . . .
H59B H 0.5485 0.4964 0.5869 0.079 Uiso 1 1 calc GR . . .
H59C H 0.4918 0.5409 0.5907 0.079 Uiso 1 1 calc GR . . .
C15B C 1.0684(3) 0.63027(13) 0.89465(11) 0.0528(9) Uani 1 1 d . . . .
H15D H 1.0727 0.5993 0.9010 0.079 Uiso 1 1 calc GR . . .
H15E H 1.0450 0.6458 0.9182 0.079 Uiso 1 1 calc GR . . .
H15F H 1.1308 0.6413 0.8887 0.079 Uiso 1 1 calc GR . . .
C40B C 0.7984(3) 0.55120(15) 0.40262(11) 0.0627(11) Uani 1 1 d . . . .
H40G H 0.8456 0.5708 0.3920 0.094 Uiso 1 1 calc GR . . .
H40H H 0.7534 0.5428 0.3804 0.094 Uiso 1 1 calc GR . . .
H40I H 0.8296 0.5253 0.4140 0.094 Uiso 1 1 calc GR . . .
C15C C 0.9953(2) 0.68604(10) 0.84857(11) 0.0442(8) Uani 1 1 d . . . .
H15G H 1.0587 0.6972 0.8449 0.066 Uiso 1 1 calc GR . . .
H15H H 0.9680 0.7007 0.8718 0.066 Uiso 1 1 calc GR . . .
H15I H 0.9559 0.6914 0.8236 0.066 Uiso 1 1 calc GR . . .
C52 C 0.3393(3) 0.67058(14) 0.63221(16) 0.0702(7) Uani 1 1 d . . . .
H52 H 0.3598 0.6773 0.6041 0.084 Uiso 1 1 calc R . . .
C47D C 0.4391(3) 0.73470(12) 0.45050(10) 0.0487(9) Uani 1 1 d . . . .
H47D H 0.4667 0.7554 0.4317 0.073 Uiso 1 1 calc GR . . .
H47E H 0.3775 0.7253 0.4391 0.073 Uiso 1 1 calc GR . . .
H47F H 0.4806 0.7095 0.4541 0.073 Uiso 1 1 calc GR . . .
C6A C 0.7594(3) 0.42171(11) 0.67352(11) 0.0543(10) Uani 1 1 d . . . .
C29C C 0.6346(3) 0.77249(12) 0.90957(11) 0.0527(9) Uani 1 1 d . . . .
H29D H 0.6570 0.7966 0.8932 0.079 Uiso 1 1 calc GR . . .
H29E H 0.6741 0.7699 0.9349 0.079 Uiso 1 1 calc GR . . .
H29F H 0.5694 0.7778 0.9164 0.079 Uiso 1 1 calc GR . . .
C47C C 0.3777(2) 0.72551(11) 0.52116(11) 0.0454(8) Uani 1 1 d . . . .
H47G H 0.4156 0.6993 0.5253 0.068 Uiso 1 1 calc GR . . .
H47H H 0.3158 0.7178 0.5089 0.068 Uiso 1 1 calc GR . . .
H47I H 0.3701 0.7397 0.5476 0.068 Uiso 1 1 calc GR . . .
C24A C 0.2687(3) 0.84022(14) 0.64120(13) 0.0610(11) Uani 1 1 d . . . .
C31B C 0.3357(3) 0.65226(14) 0.83385(11) 0.0580(10) Uani 1 1 d . . . .
H31A H 0.3916 0.6344 0.8397 0.087 Uiso 1 1 calc GR . . .
H31B H 0.2811 0.6335 0.8282 0.087 Uiso 1 1 calc GR . . .
H31C H 0.3246 0.6707 0.8576 0.087 Uiso 1 1 calc GR . . .
C60 C 0.7262(3) 0.53281(12) 0.58781(13) 0.0556(10) Uani 1 1 d . . . .
H60A H 0.7733 0.5486 0.5728 0.083 Uiso 1 1 calc GR . . .
H60B H 0.7290 0.5020 0.5810 0.083 Uiso 1 1 calc GR . . .
H60C H 0.7388 0.5366 0.6173 0.083 Uiso 1 1 calc GR . . .
C29B C 0.6117(3) 0.69265(13) 0.91182(10) 0.0542(9) Uani 1 1 d . . . .
H29G H 0.5476 0.6972 0.9205 0.081 Uiso 1 1 calc GR . . .
H29H H 0.6551 0.6909 0.9360 0.081 Uiso 1 1 calc GR . . .
H29I H 0.6143 0.6656 0.8962 0.081 Uiso 1 1 calc GR . . .
C22 C 0.4760(4) 0.91831(11) 0.66458(11) 0.0618(12) Uani 1 1 d . . . .
C8D C 1.0397(3) 0.51913(14) 0.63917(12) 0.0651(12) Uani 1 1 d . . . .
H8DA H 1.0570 0.4915 0.6522 0.098 Uiso 1 1 calc GR . . .
H8DB H 1.0963 0.5335 0.6300 0.098 Uiso 1 1 calc GR . . .
H8DC H 0.9962 0.5138 0.6155 0.098 Uiso 1 1 calc GR . . .
C31C C 0.3611(3) 0.64984(14) 0.75987(11) 0.0606(11) Uani 1 1 d . . . .
H31D H 0.3683 0.6667 0.7348 0.091 Uiso 1 1 calc GR . . .
H31E H 0.3047 0.6317 0.7567 0.091 Uiso 1 1 calc GR . . .
H31F H 0.4164 0.6314 0.7649 0.091 Uiso 1 1 calc GR . . .
C8B C 1.0660(3) 0.55743(14) 0.70512(12) 0.0579(10) Uani 1 1 d . . . .
H8BA H 1.0413 0.5789 0.7239 0.087 Uiso 1 1 calc GR . . .
H8BB H 1.1234 0.5687 0.6936 0.087 Uiso 1 1 calc GR . . .
H8BC H 1.0805 0.5305 0.7201 0.087 Uiso 1 1 calc GR . . .
C24D C 0.2719(3) 0.81305(16) 0.60197(14) 0.0789(14) Uani 1 1 d . . . .
H24A H 0.2930 0.8312 0.5796 0.118 Uiso 1 1 calc GR . . .
H24B H 0.2090 0.8017 0.5947 0.118 Uiso 1 1 calc GR . . .
H24C H 0.3157 0.7889 0.6066 0.118 Uiso 1 1 calc GR . . .
C31D C 0.2656(2) 0.71026(15) 0.78906(14) 0.0656(12) Uani 1 1 d . . . .
H31G H 0.2601 0.7296 0.8126 0.098 Uiso 1 1 calc GR . . .
H31H H 0.2087 0.6925 0.7857 0.098 Uiso 1 1 calc GR . . .
H31I H 0.2730 0.7275 0.7643 0.098 Uiso 1 1 calc GR . . .
C24C C 0.2323(3) 0.81332(16) 0.67628(15) 0.0751(13) Uani 1 1 d . . . .
H24D H 0.2757 0.7893 0.6825 0.113 Uiso 1 1 calc GR . . .
H24E H 0.1700 0.8018 0.6683 0.113 Uiso 1 1 calc GR . . .
H24F H 0.2279 0.8316 0.7006 0.113 Uiso 1 1 calc GR . . .
C56 C 0.3914(3) 0.55788(14) 0.50590(15) 0.0725(13) Uani 1 1 d . . . .
H56A H 0.4450 0.5394 0.5001 0.109 Uiso 1 1 calc GR . . .
H56B H 0.3364 0.5489 0.4888 0.109 Uiso 1 1 calc GR . . .
H56C H 0.3775 0.5552 0.5349 0.109 Uiso 1 1 calc GR . . .
C22A C 0.4917(4) 0.96751(12) 0.66664(13) 0.0873(18) Uani 1 1 d D . . .
C6B C 0.8068(4) 0.40731(14) 0.63503(14) 0.0812(15) Uani 1 1 d . . . .
H6BA H 0.7934 0.4283 0.6131 0.122 Uiso 1 1 calc GR . . .
H6BB H 0.7825 0.3788 0.6265 0.122 Uiso 1 1 calc GR . . .
H6BC H 0.8748 0.4054 0.6408 0.122 Uiso 1 1 calc GR . . .
C6C C 0.6532(3) 0.42224(13) 0.66342(14) 0.0692(12) Uani 1 1 d . . . .
H6CA H 0.6200 0.4276 0.6885 0.104 Uiso 1 1 calc GR . . .
H6CB H 0.6336 0.3942 0.6518 0.104 Uiso 1 1 calc GR . . .
H6CC H 0.6381 0.4452 0.6435 0.104 Uiso 1 1 calc GR . . .
C57 C 0.4294(4) 0.60966(16) 0.45191(12) 0.0744(13) Uani 1 1 d . . . .
H57A H 0.4474 0.6398 0.4470 0.112 Uiso 1 1 calc GR . . .
H57B H 0.3711 0.6030 0.4360 0.112 Uiso 1 1 calc GR . . .
H57C H 0.4795 0.5903 0.4435 0.112 Uiso 1 1 calc GR . . .
C24B C 0.1976(4) 0.87729(18) 0.63190(19) 0.0999(19) Uani 1 1 d . . . .
H24G H 0.1937 0.8957 0.6562 0.150 Uiso 1 1 calc GR . . .
H24H H 0.1355 0.8650 0.6247 0.150 Uiso 1 1 calc GR . . .
H24I H 0.2185 0.8946 0.6089 0.150 Uiso 1 1 calc GR . . .
C6D C 0.7824(4) 0.38944(12) 0.70814(14) 0.0801(15) Uani 1 1 d . . . .
H6DA H 0.8495 0.3912 0.7162 0.120 Uiso 1 1 calc GR . . .
H6DB H 0.7673 0.3600 0.6986 0.120 Uiso 1 1 calc GR . . .
H6DC H 0.7452 0.3964 0.7317 0.120 Uiso 1 1 calc GR . . .
C13C C 0.7301(5) 0.51538(19) 0.94032(16) 0.0766(11) Uani 0.788(5) 1 d D P A 1
H13A H 0.7168 0.5014 0.9663 0.115 Uiso 0.788(5) 1 calc GR P A 1
H13B H 0.7753 0.4978 0.9259 0.115 Uiso 0.788(5) 1 calc GR P A 1
H13C H 0.6717 0.5181 0.9234 0.115 Uiso 0.788(5) 1 calc GR P A 1
C54 C 0.3565(3) 0.62390(14) 0.63979(15) 0.0702(7) Uani 1 1 d . . . .
H54A H 0.4240 0.6179 0.6390 0.105 Uiso 1 1 calc GR . . .
H54B H 0.3224 0.6068 0.6186 0.105 Uiso 1 1 calc GR . . .
H54C H 0.3345 0.6161 0.6668 0.105 Uiso 1 1 calc GR . . .
C53 C 0.2390(3) 0.68298(14) 0.63381(15) 0.0702(7) Uani 1 1 d . . . .
H53A H 0.2179 0.6782 0.6616 0.105 Uiso 1 1 calc GR . . .
H53B H 0.2011 0.6653 0.6143 0.105 Uiso 1 1 calc GR . . .
H53C H 0.2316 0.7136 0.6266 0.105 Uiso 1 1 calc GR . . .
C13D C 0.6973(5) 0.5873(2) 0.96931(16) 0.0766(11) Uani 0.788(5) 1 d D P A 1
H13D H 0.6832 0.5742 0.9956 0.115 Uiso 0.788(5) 1 calc GR P A 1
H13E H 0.6398 0.5886 0.9516 0.115 Uiso 0.788(5) 1 calc GR P A 1
H13F H 0.7215 0.6167 0.9739 0.115 Uiso 0.788(5) 1 calc GR P A 1
C38C C 1.1149(6) 0.6211(3) 0.4634(3) 0.0773(13) Uani 0.600(9) 1 d D P B 1
H38A H 1.0831 0.6130 0.4372 0.116 Uiso 0.600(9) 1 calc GR P B 1
H38B H 1.1829 0.6176 0.4615 0.116 Uiso 0.600(9) 1 calc GR P B 1
H38C H 1.1008 0.6514 0.4695 0.116 Uiso 0.600(9) 1 calc GR P B 1
C38B C 1.1379(5) 0.6041(4) 0.5369(2) 0.0773(13) Uani 0.600(9) 1 d D P B 1
H38D H 1.1361 0.6355 0.5411 0.116 Uiso 0.600(9) 1 calc GR P B 1
H38E H 1.2032 0.5948 0.5347 0.116 Uiso 0.600(9) 1 calc GR P B 1
H38F H 1.1107 0.5895 0.5602 0.116 Uiso 0.600(9) 1 calc GR P B 1
C13B C 0.8572(5) 0.5579(2) 0.97798(16) 0.0766(11) Uani 0.788(5) 1 d D P A 1
H13G H 0.8768 0.5873 0.9857 0.115 Uiso 0.788(5) 1 calc GR P A 1
H13H H 0.9084 0.5433 0.9645 0.115 Uiso 0.788(5) 1 calc GR P A 1
H13I H 0.8419 0.5417 1.0026 0.115 Uiso 0.788(5) 1 calc GR P A 1
C38D C 1.0991(5) 0.5451(3) 0.4872(3) 0.0773(13) Uani 0.600(9) 1 d D P B 1
H38G H 1.0797 0.5269 0.5098 0.116 Uiso 0.600(9) 1 calc GR P B 1
H38H H 1.1664 0.5410 0.4835 0.116 Uiso 0.600(9) 1 calc GR P B 1
H38I H 1.0633 0.5371 0.4620 0.116 Uiso 0.600(9) 1 calc GR P B 1
C38F C 1.1238(8) 0.5771(6) 0.5378(3) 0.0773(13) Uani 0.400(9) 1 d D P B 2
H38J H 1.1238 0.6010 0.5576 0.116 Uiso 0.400(9) 1 calc GR P B 2
H38K H 1.1885 0.5676 0.5343 0.116 Uiso 0.400(9) 1 calc GR P B 2
H38L H 1.0869 0.5529 0.5480 0.116 Uiso 0.400(9) 1 calc GR P B 2
C38E C 1.1023(8) 0.5550(4) 0.4657(5) 0.0773(13) Uani 0.400(9) 1 d D P B 2
H38M H 1.0682 0.5288 0.4728 0.116 Uiso 0.400(9) 1 calc GR P B 2
H38N H 1.1700 0.5491 0.4669 0.116 Uiso 0.400(9) 1 calc GR P B 2
H38O H 1.0823 0.5642 0.4379 0.116 Uiso 0.400(9) 1 calc GR P B 2
C38G C 1.1221(9) 0.6322(4) 0.4789(5) 0.0773(13) Uani 0.400(9) 1 d D P B 2
H38P H 1.0799 0.6429 0.4565 0.116 Uiso 0.400(9) 1 calc GR P B 2
H38Q H 1.1833 0.6251 0.4681 0.116 Uiso 0.400(9) 1 calc GR P B 2
H38R H 1.1302 0.6546 0.5000 0.116 Uiso 0.400(9) 1 calc GR P B 2
C49A C 0.946(2) 0.7113(10) 0.7183(7) 0.034(5) Uani 0.152(16) 1 d D P C 1
H49A H 0.9225 0.7248 0.7437 0.041 Uiso 0.152(16) 1 calc R P C 1
C51A C 1.0455(17) 0.7129(8) 0.7321(7) 0.034(5) Uani 0.152(16) 1 d D P C 1
H51A H 1.0544 0.6976 0.7583 0.051 Uiso 0.152(16) 1 calc GR P C 1
H51B H 1.0652 0.7431 0.7356 0.051 Uiso 0.152(16) 1 calc GR P C 1
H51C H 1.0836 0.6990 0.7116 0.051 Uiso 0.152(16) 1 calc GR P C 1
C50A C 0.9266(16) 0.7487(8) 0.6927(7) 0.034(5) Uani 0.152(16) 1 d D P C 1
H50A H 0.9660 0.7478 0.6689 0.051 Uiso 0.152(16) 1 calc GR P C 1
H50B H 0.9404 0.7752 0.7085 0.051 Uiso 0.152(16) 1 calc GR P C 1
H50C H 0.8602 0.7487 0.6833 0.051 Uiso 0.152(16) 1 calc GR P C 1
C13F C 0.773(2) 0.5926(6) 0.9840(5) 0.0766(11) Uani 0.212(5) 1 d D P A 2
H13J H 0.7334 0.6175 0.9763 0.115 Uiso 0.212(5) 1 calc GR P A 2
H13K H 0.8379 0.6024 0.9899 0.115 Uiso 0.212(5) 1 calc GR P A 2
H13L H 0.7494 0.5788 1.0084 0.115 Uiso 0.212(5) 1 calc GR P A 2
C13E C 0.6711(12) 0.5394(8) 0.9505(6) 0.0766(11) Uani 0.212(5) 1 d D P A 2
H13M H 0.6747 0.5136 0.9681 0.115 Uiso 0.212(5) 1 calc GR P A 2
H13N H 0.6482 0.5311 0.9228 0.115 Uiso 0.212(5) 1 calc GR P A 2
H13O H 0.6279 0.5604 0.9619 0.115 Uiso 0.212(5) 1 calc GR P A 2
C13G C 0.8519(14) 0.5290(7) 0.9627(6) 0.0766(11) Uani 0.212(5) 1 d D P A 2
H13P H 0.9125 0.5433 0.9595 0.115 Uiso 0.212(5) 1 calc GR P A 2
H13Q H 0.8485 0.5027 0.9459 0.115 Uiso 0.212(5) 1 calc GR P A 2
H13R H 0.8456 0.5213 0.9915 0.115 Uiso 0.212(5) 1 calc GR P A 2
C45B C 0.7116(8) 0.8785(3) 0.5849(2) 0.0784(19) Uani 0.637(13) 1 d D P D 1
H45A H 0.7714 0.8628 0.5853 0.118 Uiso 0.637(13) 1 calc GR P D 1
H45B H 0.6730 0.8674 0.6066 0.118 Uiso 0.637(13) 1 calc GR P D 1
H45C H 0.7238 0.9094 0.5895 0.118 Uiso 0.637(13) 1 calc GR P D 1
C45C C 0.5720(6) 0.8963(2) 0.5592(3) 0.0784(19) Uani 0.637(13) 1 d D P D 1
H45D H 0.5469 0.8800 0.5820 0.118 Uiso 0.637(13) 1 calc GR P D 1
H45E H 0.5237 0.8985 0.5369 0.118 Uiso 0.637(13) 1 calc GR P D 1
H45F H 0.5900 0.9254 0.5686 0.118 Uiso 0.637(13) 1 calc GR P D 1
C45D C 0.7218(8) 0.8864(2) 0.5092(2) 0.0784(19) Uani 0.637(13) 1 d D P D 1
H45G H 0.7269 0.9180 0.5090 0.118 Uiso 0.637(13) 1 calc GR P D 1
H45H H 0.6938 0.8764 0.4829 0.118 Uiso 0.637(13) 1 calc GR P D 1
H45I H 0.7845 0.8737 0.5137 0.118 Uiso 0.637(13) 1 calc GR P D 1
C45F C 0.6609(13) 0.8951(4) 0.5020(4) 0.074(3) Uani 0.363(13) 1 d D P D 3
H45J H 0.6662 0.9264 0.5062 0.112 Uiso 0.363(13) 1 calc GR P D 3
H45K H 0.6025 0.8886 0.4861 0.112 Uiso 0.363(13) 1 calc GR P D 3
H45L H 0.7146 0.8848 0.4871 0.112 Uiso 0.363(13) 1 calc GR P D 3
C45E C 0.5784(9) 0.9031(3) 0.5344(6) 0.074(3) Uani 0.363(13) 1 d D P D 2
H45M H 0.5229 0.8928 0.5481 0.112 Uiso 0.363(13) 1 calc GR P D 2
H45N H 0.5646 0.9042 0.5047 0.112 Uiso 0.363(13) 1 calc GR P D 2
H45O H 0.5951 0.9321 0.5445 0.112 Uiso 0.363(13) 1 calc GR P D 2
C45G C 0.7472(10) 0.8799(4) 0.5697(5) 0.074(3) Uani 0.363(13) 1 d D P D 4
H45P H 0.7530 0.9107 0.5762 0.112 Uiso 0.363(13) 1 calc GR P D 4
H45Q H 0.8019 0.8705 0.5549 0.112 Uiso 0.363(13) 1 calc GR P D 4
H45R H 0.7440 0.8632 0.5952 0.112 Uiso 0.363(13) 1 calc GR P D 4
C51B C 1.0445(5) 0.6957(3) 0.7247(3) 0.101(2) Uani 0.848(16) 1 d D P C 2
H51D H 1.0472 0.6961 0.7548 0.151 Uiso 0.848(16) 1 calc GR P C 2
H51E H 1.0905 0.7162 0.7147 0.151 Uiso 0.848(16) 1 calc GR P C 2
H51F H 1.0590 0.6665 0.7151 0.151 Uiso 0.848(16) 1 calc GR P C 2
C49B C 0.9510(6) 0.7079(4) 0.7093(3) 0.101(2) Uani 0.848(16) 1 d D P C 2
H49B H 0.9353 0.7311 0.7293 0.121 Uiso 0.848(16) 1 calc R P C 2
C50B C 0.9374(5) 0.7290(3) 0.6734(3) 0.101(2) Uani 0.848(16) 1 d D P C 2
H50D H 0.9580 0.7107 0.6511 0.151 Uiso 0.848(16) 1 calc GR P C 2
H50E H 0.9738 0.7560 0.6743 0.151 Uiso 0.848(16) 1 calc GR P C 2
H50F H 0.8705 0.7358 0.6688 0.151 Uiso 0.848(16) 1 calc GR P C 2
C22D C 0.4564(4) 0.98890(15) 0.62698(15) 0.0860(15) Uani 1 1 d D . E 1
H22A H 0.4909 0.9773 0.6042 0.129 Uiso 1 1 calc GR . E 1
H22B H 0.4664 1.0202 0.6289 0.129 Uiso 1 1 calc GR . E 1
H22C H 0.3892 0.9830 0.6223 0.129 Uiso 1 1 calc GR . E 1
C22B C 0.6075(7) 0.9779(2) 0.6615(3) 0.103(3) Uani 0.687(9) 1 d D P E 1
H22D H 0.6445 0.9638 0.6838 0.155 Uiso 0.687(9) 1 calc GR P E 1
H22E H 0.6182 1.0093 0.6627 0.155 Uiso 0.687(9) 1 calc GR P E 1
H22F H 0.6267 0.9667 0.6352 0.155 Uiso 0.687(9) 1 calc GR P E 1
C22F C 0.4841(11) 0.9860(3) 0.7060(3) 0.083(2) Uani 0.511(8) 1 d . P E 3
H22G H 0.4195 0.9826 0.7146 0.125 Uiso 0.511(8) 1 calc GR P E 3
H22H H 0.5000 1.0168 0.7050 0.125 Uiso 0.511(8) 1 calc GR P E 3
H22I H 0.5274 0.9712 0.7256 0.125 Uiso 0.511(8) 1 calc GR P E 3
C22C C 0.4010(9) 0.9851(3) 0.6950(3) 0.083(2) Uani 0.489(8) 1 d D P E 1
H22J H 0.3410 0.9774 0.6809 0.125 Uiso 0.489(8) 1 calc GR P E 1
H22K H 0.4048 1.0166 0.6982 0.125 Uiso 0.489(8) 1 calc GR P E 1
H22L H 0.4053 0.9714 0.7220 0.125 Uiso 0.489(8) 1 calc GR P E 1
C22E C 0.555(2) 0.9811(5) 0.6947(8) 0.103(3) Uani 0.313(9) 1 d . P E 2
H22M H 0.5491 0.9642 0.7199 0.155 Uiso 0.313(9) 1 calc GR P E 2
H22N H 0.5436 1.0118 0.7005 0.155 Uiso 0.313(9) 1 calc GR P E 2
H22O H 0.6178 0.9775 0.6846 0.155 Uiso 0.313(9) 1 calc GR P E 2
H16 H 0.619(2) 0.5982(11) 0.6093(11) 0.041(10) Uiso 1 1 d . . . .

loop_
_atom_site_aniso_label
_atom_site_aniso_U_11
_atom_site_aniso_U_22
_atom_site_aniso_U_33
_atom_site_aniso_U_23
_atom_site_aniso_U_13
_atom_site_aniso_U_12
Ti3 0.0215(2) 0.0228(2) 0.0209(2) -0.00277(18) 0.00127(17) 0.00081(18)
Ti2 0.0226(2) 0.0242(2) 0.0249(2) -0.00508(19) -0.00036(18) 0.00062(19)
Ti1 0.0236(2) 0.0249(2) 0.0244(2) 0.00135(19) 0.00235(18) 0.00146(19)
O11 0.0235(10) 0.0267(10) 0.0249(9) -0.0041(7) 0.0018(7) -0.0006(8)
O13 0.0271(10) 0.0263(10) 0.0230(9) 0.0001(7) -0.0015(7) 0.0001(8)
O14 0.0249(10) 0.0322(10) 0.0266(9) -0.0071(8) 0.0042(7) 0.0042(8)
O6 0.0247(10) 0.0235(9) 0.0287(9) -0.0021(7) -0.0002(7) 0.0010(8)
O9 0.0312(11) 0.0278(10) 0.0353(10) -0.0051(8) -0.0024(8) 0.0050(8)
O4 0.0272(10) 0.0305(10) 0.0257(9) -0.0005(8) -0.0006(7) 0.0015(8)
O12 0.0359(11) 0.0264(10) 0.0257(9) -0.0070(8) 0.0065(8) 0.0011(8)
O8 0.0223(10) 0.0406(11) 0.0255(9) -0.0055(8) 0.0010(7) 0.0035(8)
O16 0.0412(12) 0.0239(10) 0.0242(10) -0.0008(8) 0.0015(8) 0.0024(8)
O1 0.0308(11) 0.0290(10) 0.0240(9) 0.0017(8) 0.0029(8) 0.0030(8)
O15 0.0244(10) 0.0318(11) 0.0344(10) -0.0046(8) -0.0029(8) -0.0025(8)
O3 0.0289(11) 0.0292(10) 0.0289(10) -0.0003(8) 0.0039(8) 0.0060(8)
O7 0.0345(11) 0.0297(11) 0.0324(10) -0.0032(8) -0.0032(8) 0.0089(9)
O5 0.0366(12) 0.0354(11) 0.0412(11) 0.0065(9) 0.0052(9) -0.0083(9)
O2 0.0399(12) 0.0462(13) 0.0257(10) -0.0039(9) -0.0045(9) -0.0061(10)
O10 0.0320(11) 0.0354(11) 0.0324(10) -0.0052(8) -0.0029(8) -0.0080(9)
N2 0.0244(12) 0.0221(11) 0.0284(11) -0.0024(9) 0.0010(9) 0.0018(9)
N3 0.0213(11) 0.0296(12) 0.0193(10) -0.0016(9) 0.0027(8) 0.0028(9)
N1 0.0278(12) 0.0266(12) 0.0229(11) -0.0022(9) 0.0001(9) 0.0016(9)
C40 0.0343(16) 0.0304(15) 0.0325(14) 0.0010(12) 0.0104(12) 0.0068(12)
C36 0.0251(14) 0.0291(14) 0.0303(14) 0.0027(11) 0.0050(11) 0.0033(11)
C33 0.0305(15) 0.0219(13) 0.0198(12) 0.0048(10) 0.0008(10) 0.0003(11)
C34 0.0249(14) 0.0296(14) 0.0230(12) -0.0033(11) -0.0001(10) 0.0019(11)
C32 0.0215(14) 0.0347(15) 0.0262(13) -0.0085(11) 0.0010(10) 0.0053(11)
C41 0.0261(14) 0.0270(14) 0.0296(13) 0.0016(11) 0.0069(11) 0.0038(11)
C16 0.0345(16) 0.0221(13) 0.0241(13) -0.0039(10) 0.0021(11) 0.0024(11)
C11 0.0320(15) 0.0310(15) 0.0239(13) -0.0046(11) 0.0028(11) 0.0006(12)
C27 0.0311(15) 0.0284(14) 0.0285(13) -0.0097(11) 0.0020(11) 0.0036(12)
C12 0.0414(18) 0.0349(16) 0.0286(14) -0.0028(12) 0.0051(12) -0.0046(13)
C1 0.0311(15) 0.0274(14) 0.0258(13) -0.0029(11) 0.0015(11) 0.0058(12)
C39 0.0423(19) 0.0414(18) 0.0383(16) 0.0007(14) 0.0178(14) 0.0153(14)
C43 0.0311(15) 0.0273(14) 0.0256(13) 0.0021(11) 0.0015(11) -0.0024(11)
C46 0.0439(18) 0.0289(15) 0.0337(15) 0.0019(12) -0.0010(13) 0.0052(13)
C48 0.0305(15) 0.0251(13) 0.0194(12) 0.0009(10) 0.0038(10) 0.0001(11)
C37 0.0278(16) 0.0387(17) 0.0386(16) 0.0034(13) 0.0061(12) 0.0027(13)
C38 0.0301(17) 0.0468(19) 0.0470(18) 0.0081(15) 0.0132(14) 0.0082(14)
C42 0.0232(14) 0.0301(15) 0.0320(14) 0.0012(11) 0.0013(11) -0.0022(11)
C47 0.0330(16) 0.0316(15) 0.0241(13) 0.0030(11) 0.0007(11) 0.0027(12)
C40A 0.0463(19) 0.0410(18) 0.0303(15) -0.0082(13) 0.0091(13) 0.0067(14)
C17 0.0281(15) 0.0252(14) 0.0256(13) -0.0064(11) 0.0029(11) 0.0039(11)
C26 0.0362(16) 0.0255(14) 0.0304(14) -0.0089(11) -0.0030(12) 0.0019(12)
C5 0.0491(19) 0.0286(15) 0.0317(15) 0.0027(12) -0.0003(13) 0.0047(13)
C31 0.0250(15) 0.0421(17) 0.0279(14) -0.0062(12) 0.0054(11) 0.0014(12)
C44 0.0386(17) 0.0300(15) 0.0369(15) -0.0025(12) -0.0022(13) -0.0046(13)
C10 0.0276(15) 0.0339(15) 0.0235(13) -0.0034(11) 0.0053(11) 0.0011(12)
C9 0.0377(17) 0.0292(15) 0.0243(13) 0.0016(11) 0.0018(11) 0.0096(12)
C25 0.0450(18) 0.0248(14) 0.0320(14) -0.0038(11) -0.0024(13) 0.0099(13)
C35 0.0216(14) 0.0321(15) 0.0296(13) -0.0014(11) -0.0003(11) 0.0033(11)
C4 0.0418(17) 0.0246(14) 0.0247(13) -0.0003(11) -0.0002(12) 0.0081(12)
C18 0.0233(14) 0.0270(14) 0.0355(14) -0.0023(11) -0.0003(11) -0.0012(11)
C19 0.0345(16) 0.0247(14) 0.0383(15) -0.0014(12) 0.0026(12) -0.0052(12)
C28 0.0270(15) 0.0337(15) 0.0331(14) -0.0106(12) -0.0012(11) -0.0007(12)
C13 0.054(2) 0.0351(17) 0.0271(14) 0.0011(12) 0.0002(13) -0.0005(15)
C7 0.062(2) 0.0355(17) 0.0291(15) -0.0020(13) 0.0072(14) 0.0236(16)
C3 0.0369(16) 0.0248(14) 0.0254(13) 0.0016(11) 0.0044(11) 0.0007(12)
C15A 0.0352(17) 0.0334(16) 0.0378(16) -0.0013(13) -0.0076(13) -0.0017(13)
C29 0.0301(15) 0.0370(16) 0.0257(13) -0.0097(12) -0.0004(11) 0.0055(12)
C8 0.0455(19) 0.0369(17) 0.0269(14) 0.0044(12) 0.0034(12) 0.0184(14)
C2 0.0226(14) 0.0301(14) 0.0289(13) -0.0017(11) -0.0006(11) -0.0022(11)
C30 0.0290(16) 0.0470(18) 0.0262(14) -0.0037(12) 0.0045(11) 0.0017(13)
C20 0.051(2) 0.0217(14) 0.0315(14) -0.0020(11) -0.0015(13) 0.0030(13)
C6 0.063(2) 0.0292(16) 0.0323(15) -0.0015(13) -0.0020(15) 0.0123(15)
C45 0.052(2) 0.0276(15) 0.0363(16) -0.0025(12) -0.0024(14) -0.0017(14)
C58 0.055(2) 0.0220(14) 0.0320(15) -0.0015(11) -0.0025(13) 0.0037(13)
C15D 0.0321(17) 0.0372(17) 0.0545(19) -0.0033(15) -0.0013(14) 0.0009(14)
C31A 0.0268(16) 0.061(2) 0.0352(16) -0.0002(15) 0.0044(12) -0.0091(15)
C15 0.0384(17) 0.0272(14) 0.0296(14) -0.0032(11) -0.0062(12) -0.0002(12)
C29A 0.0403(18) 0.0422(17) 0.0265(14) -0.0091(13) -0.0035(12) 0.0026(14)
C14 0.049(2) 0.0348(16) 0.0295(15) -0.0039(12) -0.0084(13) 0.0010(14)
C47A 0.0377(17) 0.0364(17) 0.0353(15) 0.0017(13) -0.0068(13) 0.0072(13)
C40C 0.058(2) 0.054(2) 0.0357(17) -0.0003(15) -0.0031(15) 0.0031(18)
C24 0.060(2) 0.0377(18) 0.0413(17) -0.0080(14) -0.0074(16) 0.0224(16)
C40D 0.060(2) 0.0417(19) 0.0464(19) -0.0120(15) 0.0044(16) -0.0047(17)
C13A 0.070(3) 0.051(2) 0.0277(15) 0.0061(14) 0.0000(15) -0.0060(18)
C21 0.080(3) 0.0268(16) 0.0370(17) -0.0024(13) -0.0105(17) 0.0009(16)
C29D 0.0353(18) 0.061(2) 0.0407(17) -0.0111(16) -0.0083(14) 0.0049(16)
C8A 0.0430(19) 0.0484(19) 0.0363(16) 0.0051(14) 0.0144(14) 0.0204(15)
C8C 0.047(2) 0.050(2) 0.0419(18) 0.0092(15) 0.0133(15) 0.0133(16)
C47B 0.046(2) 0.048(2) 0.058(2) 0.0070(17) -0.0115(17) 0.0156(17)
C55 0.0267(16) 0.0447(19) 0.057(2) -0.0149(16) -0.0105(14) -0.0022(14)
C38A 0.0331(19) 0.070(3) 0.054(2) 0.0017(18) 0.0186(16) 0.0117(17)
C23 0.094(3) 0.0357(19) 0.049(2) -0.0083(16) -0.015(2) 0.033(2)
C45A 0.076(3) 0.0275(17) 0.049(2) -0.0031(14) -0.0055(18) -0.0035(16)
C59 0.067(3) 0.0305(17) 0.060(2) -0.0018(16) -0.0028(19) -0.0107(17)
C15B 0.046(2) 0.061(2) 0.050(2) 0.0041(17) -0.0150(16) -0.0090(17)
C40B 0.065(3) 0.078(3) 0.047(2) -0.028(2) 0.0187(18) 0.001(2)
C15C 0.0422(19) 0.0356(17) 0.054(2) -0.0074(15) -0.0041(15) -0.0070(14)
C52 0.0492(13) 0.0597(14) 0.0998(19) -0.0278(14) -0.0168(13) -0.0107(12)
C47D 0.055(2) 0.051(2) 0.0383(17) -0.0032(15) -0.0157(15) 0.0104(17)
C6A 0.086(3) 0.0296(17) 0.0459(19) -0.0056(15) -0.0085(19) 0.0110(18)
C29C 0.062(2) 0.053(2) 0.0419(18) -0.0204(16) -0.0093(16) 0.0126(18)
C47C 0.0305(17) 0.0456(19) 0.060(2) 0.0072(16) -0.0023(15) 0.0057(14)
C24A 0.048(2) 0.066(3) 0.067(2) -0.012(2) -0.0153(19) 0.032(2)
C31B 0.043(2) 0.084(3) 0.048(2) 0.0103(19) 0.0049(16) -0.023(2)
C60 0.059(2) 0.0375(19) 0.070(2) 0.0038(17) 0.0029(19) 0.0140(17)
C29B 0.051(2) 0.072(3) 0.0379(18) 0.0071(17) -0.0161(16) -0.0054(19)
C22 0.117(4) 0.0242(17) 0.0413(19) -0.0039(14) -0.021(2) 0.016(2)
C8D 0.075(3) 0.063(3) 0.060(2) 0.003(2) 0.034(2) 0.028(2)
C31C 0.064(3) 0.070(3) 0.049(2) -0.0113(19) 0.0114(18) -0.037(2)
C8B 0.038(2) 0.079(3) 0.058(2) 0.015(2) 0.0078(17) 0.0169(19)
C24D 0.076(3) 0.090(3) 0.067(3) -0.021(2) -0.034(2) 0.022(3)
C31D 0.0233(18) 0.089(3) 0.085(3) 0.013(2) 0.0025(18) -0.0031(19)
C24C 0.039(2) 0.089(3) 0.097(3) -0.018(3) 0.004(2) 0.015(2)
C56 0.061(3) 0.065(3) 0.089(3) -0.001(2) -0.020(2) -0.032(2)
C22A 0.176(6) 0.0225(18) 0.060(3) -0.0043(17) -0.029(3) 0.015(3)
C6B 0.119(4) 0.051(3) 0.073(3) -0.032(2) 0.005(3) 0.007(3)
C6C 0.092(3) 0.041(2) 0.073(3) -0.0106(19) -0.023(2) 0.001(2)
C57 0.093(3) 0.076(3) 0.050(2) -0.002(2) -0.030(2) -0.016(3)
C24B 0.077(3) 0.089(4) 0.130(5) -0.013(3) -0.034(3) 0.049(3)
C6D 0.129(4) 0.0277(19) 0.080(3) 0.0046(19) -0.030(3) 0.004(2)
C13C 0.113(3) 0.074(2) 0.0433(16) 0.0155(15) 0.0094(17) -0.008(2)
C54 0.0492(13) 0.0597(14) 0.0998(19) -0.0278(14) -0.0168(13) -0.0107(12)
C53 0.0492(13) 0.0597(14) 0.0998(19) -0.0278(14) -0.0168(13) -0.0107(12)
C13D 0.113(3) 0.074(2) 0.0433(16) 0.0155(15) 0.0094(17) -0.008(2)
C38C 0.0373(16) 0.100(3) 0.096(3) 0.001(3) 0.019(2) 0.012(2)
C38B 0.0373(16) 0.100(3) 0.096(3) 0.001(3) 0.019(2) 0.012(2)
C13B 0.113(3) 0.074(2) 0.0433(16) 0.0155(15) 0.0094(17) -0.008(2)
C38D 0.0373(16) 0.100(3) 0.096(3) 0.001(3) 0.019(2) 0.012(2)
C38F 0.0373(16) 0.100(3) 0.096(3) 0.001(3) 0.019(2) 0.012(2)
C38E 0.0373(16) 0.100(3) 0.096(3) 0.001(3) 0.019(2) 0.012(2)
C38G 0.0373(16) 0.100(3) 0.096(3) 0.001(3) 0.019(2) 0.012(2)
C49A 0.032(8) 0.039(8) 0.031(7) -0.010(6) 0.000(5) -0.014(5)
C51A 0.032(8) 0.039(8) 0.031(7) -0.010(6) 0.000(5) -0.014(5)
C50A 0.032(8) 0.039(8) 0.031(7) -0.010(6) 0.000(5) -0.014(5)
C13F 0.113(3) 0.074(2) 0.0433(16) 0.0155(15) 0.0094(17) -0.008(2)
C13E 0.113(3) 0.074(2) 0.0433(16) 0.0155(15) 0.0094(17) -0.008(2)
C13G 0.113(3) 0.074(2) 0.0433(16) 0.0155(15) 0.0094(17) -0.008(2)
C45B 0.130(5) 0.039(2) 0.067(3) -0.005(2) 0.010(3) -0.014(2)
C45C 0.130(5) 0.039(2) 0.067(3) -0.005(2) 0.010(3) -0.014(2)
C45D 0.130(5) 0.039(2) 0.067(3) -0.005(2) 0.010(3) -0.014(2)
C45F 0.092(7) 0.024(3) 0.105(7) -0.003(4) -0.023(5) -0.008(3)
C45E 0.092(7) 0.024(3) 0.105(7) -0.003(4) -0.023(5) -0.008(3)
C45G 0.092(7) 0.024(3) 0.105(7) -0.003(4) -0.023(5) -0.008(3)
C51B 0.060(3) 0.116(4) 0.124(4) 0.068(4) -0.025(3) -0.040(3)
C49B 0.060(3) 0.116(4) 0.124(4) 0.068(4) -0.025(3) -0.040(3)
C50B 0.060(3) 0.116(4) 0.124(4) 0.068(4) -0.025(3) -0.040(3)
C22D 0.128(5) 0.050(3) 0.080(3) 0.013(2) 0.004(3) 0.003(3)
C22B 0.165(9) 0.031(3) 0.108(6) 0.009(4) -0.053(6) -0.025(4)
C22F 0.131(8) 0.040(3) 0.080(5) -0.015(3) 0.019(6) -0.001(5)
C22C 0.131(8) 0.040(3) 0.080(5) -0.015(3) 0.019(6) -0.001(5)
C22E 0.165(9) 0.031(3) 0.108(6) 0.009(4) -0.053(6) -0.025(4)

loop_
_atom_type_symbol
_atom_type_description
_atom_type_scat_dispersion_real
_atom_type_scat_dispersion_imag
_atom_type_scat_source
C C 0.0033 0.0016 'International Tables Vol C Tables 4.2.6.8 and 6.1.1.4'
H H 0.0000 0.0000 'International Tables Vol C Tables 4.2.6.8 and 6.1.1.4'
N N 0.0061 0.0033 'International Tables Vol C Tables 4.2.6.8 and 6.1.1.4'
O O 0.0106 0.0060 'International Tables Vol C Tables 4.2.6.8 and 6.1.1.4'
Ti Ti 0.2776 0.4457 'International Tables Vol C Tables 4.2.6.8 and 6.1.1.4'

loop_
_geom_angle_atom_site_label_1
_geom_angle_atom_site_label_2
_geom_angle_atom_site_label_3
_geom_angle
O11 Ti3 O16 81.52(8)
O11 Ti3 N3 75.52(7)
O13 Ti3 O11 86.04(8)
O13 Ti3 O16 165.47(8)
O13 Ti3 N3 84.97(8)
O14 Ti3 O11 156.52(8)
O14 Ti3 O13 99.93(8)
O14 Ti3 O16 88.76(8)
O14 Ti3 N3 82.36(8)
O16 Ti3 N3 84.68(8)
O15 Ti3 O11 101.75(8)
O15 Ti3 O13 97.17(9)
O15 Ti3 O14 100.01(9)
O15 Ti3 O16 92.70(9)
O15 Ti3 N3 176.45(8)
O6 Ti2 N2 74.60(8)
O9 Ti2 O6 156.36(8)
O9 Ti2 O12 92.44(8)
O9 Ti2 O8 98.73(9)
O9 Ti2 N2 82.17(8)
O12 Ti2 O6 79.28(7)
O12 Ti2 N2 79.64(8)
O8 Ti2 O6 84.11(8)
O8 Ti2 O12 160.31(8)
O8 Ti2 N2 85.84(8)
O10 Ti2 O6 100.84(9)
O10 Ti2 O9 101.85(9)
O10 Ti2 O12 94.36(9)
O10 Ti2 O8 99.11(9)
O10 Ti2 N2 172.98(9)
O4 Ti1 O1 158.28(8)
O4 Ti1 O3 96.32(8)
O4 Ti1 O7 89.93(8)
O4 Ti1 N1 82.70(8)
O1 Ti1 O7 82.40(8)
O1 Ti1 N1 76.16(8)
O3 Ti1 O1 87.17(8)
O3 Ti1 O7 165.73(9)
O3 Ti1 N1 85.92(8)
O7 Ti1 N1 82.15(8)
O5 Ti1 O4 102.51(9)
O5 Ti1 O1 98.14(9)
O5 Ti1 O3 98.52(9)
O5 Ti1 O7 92.60(9)
O5 Ti1 N1 172.66(9)
C33 O11 Ti3 122.63(17)
C48 O13 Ti3 134.46(16)
C41 O14 Ti3 143.28(17)
C17 O6 Ti2 122.23(17)
C25 O9 Ti2 141.85(18)
C16 O4 Ti1 140.18(18)
C33 O12 Ti2 143.16(18)
C32 O8 Ti2 128.68(16)
Ti3 O16 H16 128(3)
C58 O16 Ti3 122.35(17)
C58 O16 H16 107(3)
C1 O1 Ti1 122.06(16)
C55 O15 Ti3 164.1(2)
C9 O3 Ti1 132.60(18)
C17 O7 Ti1 141.03(17)
C49A O5 Ti1 155.9(10)
C49B O5 Ti1 168.7(5)
C52 O10 Ti2 163.8(3)
C26 N2 Ti2 109.77(16)
C18 N2 Ti2 107.61(15)
C18 N2 C26 109.0(2)
C18 N2 C19 109.6(2)
C19 N2 Ti2 111.67(16)
C19 N2 C26 109.2(2)
C34 N3 Ti3 108.55(15)
C34 N3 C42 109.5(2)
C34 N3 C35 108.7(2)
C42 N3 Ti3 109.66(15)
C35 N3 Ti3 111.85(16)
C35 N3 C42 108.6(2)
C10 N1 Ti1 111.21(16)
C3 N1 Ti1 111.80(16)
C3 N1 C10 108.2(2)
C2 N1 Ti1 106.96(15)
C2 N1 C10 109.4(2)
C2 N1 C3 109.3(2)
C41 C40 C40A 121.3(3)
C39 C40 C41 116.5(3)
C39 C40 C40A 122.1(3)
C41 C36 C37 119.1(3)
C41 C36 C35 122.4(2)
C37 C36 C35 118.3(3)
O11 C33 C34 117.2(2)
O12 C33 O11 125.8(3)
O12 C33 C34 117.0(2)
N3 C34 C33 111.1(2)
N3 C34 H34A 109.4
N3 C34 H34B 109.4
C33 C34 H34A 109.4
C33 C34 H34B 109.4
H34A C34 H34B 108.0
O8 C32 C27 117.6(2)
O8 C32 C31 122.4(2)
C27 C32 C31 120.0(2)
O14 C41 C40 119.3(2)
O14 C41 C36 119.7(2)
C36 C41 C40 121.0(3)
O4 C16 C11 118.8(2)
O4 C16 C15 121.1(3)
C11 C16 C15 120.1(2)
C16 C11 C10 119.5(2)
C12 C11 C16 120.3(3)
C12 C11 C10 120.3(3)
C32 C27 C26 118.2(2)
C28 C27 C32 120.1(3)
C28 C27 C26 121.7(3)
C11 C12 H12 119.5
C11 C12 C13 121.0(3)
C13 C12 H12 119.5
O1 C1 C2 116.9(2)
O2 C1 O1 124.3(3)
O2 C1 C2 118.7(3)
C40 C39 H39 117.9
C38 C39 C40 124.2(3)
C38 C39 H39 117.9
C48 C43 C42 118.5(2)
C44 C43 C48 120.5(3)
C44 C43 C42 120.8(3)
C47 C46 H46 118.1
C47 C46 C45 123.8(3)
C45 C46 H46 118.1
O13 C48 C43 118.0(2)
O13 C48 C47 121.8(2)
C43 C48 C47 120.2(2)
C36 C37 H37 119.1
C38 C37 C36 121.9(3)
C38 C37 H37 119.1
C39 C38 C38A 121.1(3)
C37 C38 C39 117.2(3)
C37 C38 C38A 121.7(3)
N3 C42 C43 113.5(2)
N3 C42 H42A 108.9
N3 C42 H42B 108.9
C43 C42 H42A 108.9
C43 C42 H42B 108.9
H42A C42 H42B 107.7
C46 C47 C48 116.8(3)
C46 C47 C47A 121.9(3)
C48 C47 C47A 121.3(3)
C40 C40A C40B 111.8(3)
C40C C40A C40 110.4(3)
C40C C40A C40B 107.1(3)
C40D C40A C40 109.7(3)
C40D C40A C40C 110.6(3)
C40D C40A C40B 107.2(3)
O6 C17 C18 117.3(2)
O7 C17 O6 124.6(3)
O7 C17 C18 118.0(2)
N2 C26 H26A 108.9
N2 C26 H26B 108.9
C27 C26 N2 113.3(2)
C27 C26 H26A 108.9
C27 C26 H26B 108.9
H26A C26 H26B 107.7
C4 C5 H5 119.7
C4 C5 C6 120.7(3)
C6 C5 H5 119.7
C32 C31 C31A 121.4(3)
C30 C31 C32 117.2(3)
C30 C31 C31A 121.4(3)
C43 C44 H44 119.5
C45 C44 C43 120.9(3)
C45 C44 H44 119.5
N1 C10 C11 112.2(2)
N1 C10 H10A 109.2
N1 C10 H10B 109.2
C11 C10 H10A 109.2
C11 C10 H10B 109.2
H10A C10 H10B 107.9
O3 C9 C4 118.0(2)
O3 C9 C8 121.6(3)
C4 C9 C8 120.4(3)
O9 C25 C20 119.0(3)
O9 C25 C24 120.4(3)
C20 C25 C24 120.6(3)
N3 C35 C36 114.9(2)
N3 C35 H35A 108.6
N3 C35 H35B 108.6
C36 C35 H35A 108.6
C36 C35 H35B 108.6
H35A C35 H35B 107.5
C5 C4 C9 120.6(3)
C5 C4 C3 120.1(3)
C9 C4 C3 118.9(2)
N2 C18 C17 110.4(2)
N2 C18 H18A 109.6
N2 C18 H18B 109.6
C17 C18 H18A 109.6
C17 C18 H18B 109.6
H18A C18 H18B 108.1
N2 C19 H19A 109.2
N2 C19 H19B 109.2
N2 C19 C20 112.3(2)
H19A C19 H19B 107.9
C20 C19 H19A 109.2
C20 C19 H19B 109.2
C27 C28 H28 119.2
C27 C28 C29 121.7(3)
C29 C28 H28 119.2
C12 C13 C13A 120.5(3)
C14 C13 C12 117.7(3)
C14 C13 C13A 121.8(3)
C8 C7 H7 117.7
C6 C7 H7 117.7
C6 C7 C8 124.6(3)
N1 C3 C4 115.9(2)
N1 C3 H3A 108.3
N1 C3 H3B 108.3
C4 C3 H3A 108.3
C4 C3 H3B 108.3
H3A C3 H3B 107.4
C15D C15A C15B 107.2(3)
C15 C15A C15D 110.1(2)
C15 C15A C15B 112.2(3)
C15 C15A C15C 110.3(3)
C15C C15A C15D 109.5(3)
C15C C15A C15B 107.5(3)
C28 C29 C30 117.2(3)
C28 C29 C29A 119.6(3)
C30 C29 C29A 123.2(3)
C9 C8 C8A 121.3(3)
C7 C8 C9 116.1(3)
C7 C8 C8A 122.6(3)
N1 C2 C1 111.4(2)
N1 C2 H2A 109.4
N1 C2 H2B 109.4
C1 C2 H2A 109.4
C1 C2 H2B 109.4
H2A C2 H2B 108.0
C31 C30 H30 118.2
C29 C30 C31 123.6(3)
C29 C30 H30 118.2
C25 C20 C19 120.1(3)
C21 C20 C25 120.4(3)
C21 C20 C19 119.4(3)
C5 C6 C6A 119.3(3)
C7 C6 C5 117.6(3)
C7 C6 C6A 123.1(3)
C46 C45 C45A 120.4(3)
C44 C45 C46 117.7(3)
C44 C45 C45A 121.8(3)
O16 C58 H58 108.2
O16 C58 C59 109.9(3)
O16 C58 C60 109.6(3)
C59 C58 H58 108.2
C60 C58 H58 108.2
C60 C58 C59 112.6(3)
C15A C15D H15A 109.5
C15A C15D H15B 109.5
C15A C15D H15C 109.5
H15A C15D H15B 109.5
H15A C15D H15C 109.5
H15B C15D H15C 109.5
C31B C31A C31 112.1(3)
C31B C31A C31C 106.4(3)
C31C C31A C31 110.4(3)
C31D C31A C31 108.8(3)
C31D C31A C31B 108.6(3)
C31D C31A C31C 110.6(3)
C16 C15 C15A 120.8(3)
C14 C15 C16 117.1(3)
C14 C15 C15A 122.1(3)
C29D C29A C29 108.8(2)
C29D C29A C29C 110.2(3)
C29C C29A C29 109.1(3)
C29B C29A C29 111.6(3)
C29B C29A C29D 108.2(3)
C29B C29A C29C 108.9(3)
C13 C14 C15 123.8(3)
C13 C14 H14 118.1
C15 C14 H14 118.1
C47 C47A C47D 109.1(3)
C47 C47A C47C 110.0(2)
C47B C47A C47 112.5(3)
C47B C47A C47D 107.9(3)
C47B C47A C47C 107.3(3)
C47C C47A C47D 110.0(3)
C40A C40C H40A 109.5
C40A C40C H40B 109.5
C40A C40C H40C 109.5
H40A C40C H40B 109.5
H40A C40C H40C 109.5
H40B C40C H40C 109.5
C25 C24 C24A 121.4(3)
C23 C24 C25 115.7(3)
C23 C24 C24A 122.9(3)
C40A C40D H40D 109.5
C40A C40D H40E 109.5
C40A C40D H40F 109.5
H40D C40D H40E 109.5
H40D C40D H40F 109.5
H40E C40D H40F 109.5
C13 C13A C13E 115.3(8)
C13C C13A C13 109.2(3)
C13C C13A C13D 108.3(4)
C13C C13A C13B 111.4(4)
C13D C13A C13 108.1(3)
C13B C13A C13 112.4(3)
C13B C13A C13D 107.3(4)
C13F C13A C13 111.9(8)
C13F C13A C13E 102.9(14)
C13F C13A C13G 101.4(13)
C13G C13A C13 110.7(8)
C13G C13A C13E 113.5(13)
C20 C21 H21 119.6
C20 C21 C22 120.8(4)
C22 C21 H21 119.6
C29A C29D H29A 109.5
C29A C29D H29B 109.5
C29A C29D H29C 109.5
H29A C29D H29B 109.5
H29A C29D H29C 109.5
H29B C29D H29C 109.5
C8 C8A C8C 110.2(3)
C8 C8A C8D 112.6(3)
C8 C8A C8B 110.4(3)
C8C C8A C8D 107.2(3)
C8C C8A C8B 109.8(3)
C8D C8A C8B 106.5(3)
C8A C8C H8CA 109.5
C8A C8C H8CB 109.5
C8A C8C H8CC 109.5
H8CA C8C H8CB 109.5
H8CA C8C H8CC 109.5
H8CB C8C H8CC 109.5
C47A C47B H47A 109.5
C47A C47B H47B 109.5
C47A C47B H47C 109.5
H47A C47B H47B 109.5
H47A C47B H47C 109.5
H47B C47B H47C 109.5
O15 C55 H55 108.4
O15 C55 C56 109.6(3)
O15 C55 C57 110.7(3)
C56 C55 H55 108.4
C56 C55 C57 111.4(3)
C57 C55 H55 108.4
C38 C38A C38B 112.8(4)
C38 C38A C38E 112.3(5)
C38C C38A C38 108.1(4)
C38C C38A C38B 107.4(6)
C38C C38A C38D 110.1(5)
C38D C38A C38 110.1(4)
C38D C38A C38B 108.3(5)
C38F C38A C38 110.3(5)
C38F C38A C38E 105.1(8)
C38G C38A C38 107.9(6)
C38G C38A C38F 116.9(8)
C38G C38A C38E 104.3(7)
C24 C23 H23 117.5
C22 C23 C24 125.0(3)
C22 C23 H23 117.5
C45 C45A C45C 109.6(4)
C45B C45A C45 109.9(4)
C45B C45A C45C 90.7(6)
C45B C45A C45D 110.3(5)
C45D C45A C45 107.1(4)
C45D C45A C45C 127.6(6)
C45F C45A C45 109.1(5)
C45E C45A C45 114.9(5)
C45G C45A C45 113.4(5)
C58 C59 H59A 109.5
C58 C59 H59B 109.5
C58 C59 H59C 109.5
H59A C59 H59B 109.5
H59A C59 H59C 109.5
H59B C59 H59C 109.5
C15A C15B H15D 109.5
C15A C15B H15E 109.5
C15A C15B H15F 109.5
H15D C15B H15E 109.5
H15D C15B H15F 109.5
H15E C15B H15F 109.5
C40A C40B H40G 109.5
C40A C40B H40H 109.5
C40A C40B H40I 109.5
H40G C40B H40H 109.5
H40G C40B H40I 109.5
H40H C40B H40I 109.5
C15A C15C H15G 109.5
C15A C15C H15H 109.5
C15A C15C H15I 109.5
H15G C15C H15H 109.5
H15G C15C H15I 109.5
H15H C15C H15I 109.5
O10 C52 H52 107.7
O10 C52 C54 110.6(4)
O10 C52 C53 109.7(3)
C54 C52 H52 107.7
C54 C52 C53 113.4(4)
C53 C52 H52 107.7
C47A C47D H47D 109.5
C47A C47D H47E 109.5
C47A C47D H47F 109.5
H47D C47D H47E 109.5
H47D C47D H47F 109.5
H47E C47D H47F 109.5
C6B C6A C6 112.1(3)
C6B C6A C6C 107.3(3)
C6B C6A C6D 109.4(4)
C6C C6A C6 110.2(3)
C6D C6A C6 107.9(3)
C6D C6A C6C 109.8(4)
C29A C29C H29D 109.5
C29A C29C H29E 109.5
C29A C29C H29F 109.5
H29D C29C H29E 109.5
H29D C29C H29F 109.5
H29E C29C H29F 109.5
C47A C47C H47G 109.5
C47A C47C H47H 109.5
C47A C47C H47I 109.5
H47G C47C H47H 109.5
H47G C47C H47I 109.5
H47H C47C H47I 109.5
C24 C24A C24D 109.1(3)
C24 C24A C24C 110.2(3)
C24 C24A C24B 112.2(4)
C24D C24A C24B 106.6(4)
C24C C24A C24D 110.7(4)
C24C C24A C24B 107.9(4)
C31A C31B H31A 109.5
C31A C31B H31B 109.5
C31A C31B H31C 109.5
H31A C31B H31B 109.5
H31A C31B H31C 109.5
H31B C31B H31C 109.5
C58 C60 H60A 109.5
C58 C60 H60B 109.5
C58 C60 H60C 109.5
H60A C60 H60B 109.5
H60A C60 H60C 109.5
H60B C60 H60C 109.5
C29A C29B H29G 109.5
C29A C29B H29H 109.5
C29A C29B H29I 109.5
H29G C29B H29H 109.5
H29G C29B H29I 109.5
H29H C29B H29I 109.5
C21 C22 C22A 121.8(4)
C23 C22 C21 117.4(3)
C23 C22 C22A 120.8(4)
C8A C8D H8DA 109.5
C8A C8D H8DB 109.5
C8A C8D H8DC 109.5
H8DA C8D H8DB 109.5
H8DA C8D H8DC 109.5
H8DB C8D H8DC 109.5
C31A C31C H31D 109.5
C31A C31C H31E 109.5
C31A C31C H31F 109.5
H31D C31C H31E 109.5
H31D C31C H31F 109.5
H31E C31C H31F 109.5
C8A C8B H8BA 109.5
C8A C8B H8BB 109.5
C8A C8B H8BC 109.5
H8BA C8B H8BB 109.5
H8BA C8B H8BC 109.5
H8BB C8B H8BC 109.5
C24A C24D H24A 109.5
C24A C24D H24B 109.5
C24A C24D H24C 109.5
H24A C24D H24B 109.5
H24A C24D H24C 109.5
H24B C24D H24C 109.5
C31A C31D H31G 109.5
C31A C31D H31H 109.5
C31A C31D H31I 109.5
H31G C31D H31H 109.5
H31G C31D H31I 109.5
H31H C31D H31I 109.5
C24A C24C H24D 109.5
C24A C24C H24E 109.5
C24A C24C H24F 109.5
H24D C24C H24E 109.5
H24D C24C H24F 109.5
H24E C24C H24F 109.5
C55 C56 H56A 109.5
C55 C56 H56B 109.5
C55 C56 H56C 109.5
H56A C56 H56B 109.5
H56A C56 H56C 109.5
H56B C56 H56C 109.5
C22 C22A C22B 108.9(4)
C22 C22A C22C 103.0(5)
C22D C22A C22 110.6(4)
C22D C22A C22B 96.7(5)
C22D C22A C22C 95.5(5)
C22B C22A C22C 139.0(6)
C22F C22A C22 114.9(5)
C22E C22A C22 116.0(8)
C6A C6B H6BA 109.5
C6A C6B H6BB 109.5
C6A C6B H6BC 109.5
H6BA C6B H6BB 109.5
H6BA C6B H6BC 109.5
H6BB C6B H6BC 109.5
C6A C6C H6CA 109.5
C6A C6C H6CB 109.5
C6A C6C H6CC 109.5
H6CA C6C H6CB 109.5
H6CA C6C H6CC 109.5
H6CB C6C H6CC 109.5
C55 C57 H57A 109.5
C55 C57 H57B 109.5
C55 C57 H57C 109.5
H57A C57 H57B 109.5
H57A C57 H57C 109.5
H57B C57 H57C 109.5
C24A C24B H24G 109.5
C24A C24B H24H 109.5
C24A C24B H24I 109.5
H24G C24B H24H 109.5
H24G C24B H24I 109.5
H24H C24B H24I 109.5
C6A C6D H6DA 109.5
C6A C6D H6DB 109.5
C6A C6D H6DC 109.5
H6DA C6D H6DB 109.5
H6DA C6D H6DC 109.5
H6DB C6D H6DC 109.5
C13A C13C H13A 109.5
C13A C13C H13B 109.5
C13A C13C H13C 109.5
H13A C13C H13B 109.5
H13A C13C H13C 109.5
H13B C13C H13C 109.5
C52 C54 H54A 109.5
C52 C54 H54B 109.5
C52 C54 H54C 109.5
H54A C54 H54B 109.5
H54A C54 H54C 109.5
H54B C54 H54C 109.5
C52 C53 H53A 109.5
C52 C53 H53B 109.5
C52 C53 H53C 109.5
H53A C53 H53B 109.5
H53A C53 H53C 109.5
H53B C53 H53C 109.5
C13A C13D H13D 109.5
C13A C13D H13E 109.5
C13A C13D H13F 109.5
H13D C13D H13E 109.5
H13D C13D H13F 109.5
H13E C13D H13F 109.5
C38A C38C H38A 109.5
C38A C38C H38B 109.5
C38A C38C H38C 109.5
H38A C38C H38B 109.5
H38A C38C H38C 109.5
H38B C38C H38C 109.5
C38A C38B H38D 109.5
C38A C38B H38E 109.5
C38A C38B H38F 109.5
H38D C38B H38E 109.5
H38D C38B H38F 109.5
H38E C38B H38F 109.5
C13A C13B H13G 109.5
C13A C13B H13H 109.5
C13A C13B H13I 109.5
H13G C13B H13H 109.5
H13G C13B H13I 109.5
H13H C13B H13I 109.5
C38A C38D H38G 109.5
C38A C38D H38H 109.5
C38A C38D H38I 109.5
H38G C38D H38H 109.5
H38G C38D H38I 109.5
H38H C38D H38I 109.5
C38A C38F H38J 109.5
C38A C38F H38K 109.5
C38A C38F H38L 109.5
H38J C38F H38K 109.5
H38J C38F H38L 109.5
H38K C38F H38L 109.5
C38A C38E H38M 109.5
C38A C38E H38N 109.5
C38A C38E H38O 109.5
H38M C38E H38N 109.5
H38M C38E H38O 109.5
H38N C38E H38O 109.5
C38A C38G H38P 109.5
C38A C38G H38Q 109.5
C38A C38G H38R 109.5
H38P C38G H38Q 109.5
H38P C38G H38R 109.5
H38Q C38G H38R 109.5
O5 C49A H49A 95.0
O5 C49A C51A 127(2)
O5 C49A C50A 122.9(18)
C51A C49A H49A 95.0
C50A C49A H49A 95.0
C50A C49A C51A 108(3)
C49A C51A H51A 109.5
C49A C51A H51B 109.5
C49A C51A H51C 109.5
H51A C51A H51B 109.5
H51A C51A H51C 109.5
H51B C51A H51C 109.5
C49A C50A H50A 109.5
C49A C50A H50B 109.5
C49A C50A H50C 109.5
H50A C50A H50B 109.5
H50A C50A H50C 109.5
H50B C50A H50C 109.5
C13A C13F H13J 109.5
C13A C13F H13K 109.5
C13A C13F H13L 109.5
H13J C13F H13K 109.5
H13J C13F H13L 109.5
H13K C13F H13L 109.5
C13A C13E H13M 109.5
C13A C13E H13N 109.5
C13A C13E H13O 109.5
H13M C13E H13N 109.5
H13M C13E H13O 109.5
H13N C13E H13O 109.5
C13A C13G H13P 109.5
C13A C13G H13Q 109.5
C13A C13G H13R 109.5
H13P C13G H13Q 109.5
H13P C13G H13R 109.5
H13Q C13G H13R 109.5
C45A C45B H45A 109.5
C45A C45B H45B 109.5
C45A C45B H45C 109.5
H45A C45B H45B 109.5
H45A C45B H45C 109.5
H45B C45B H45C 109.5
C45A C45C H45D 109.5
C45A C45C H45E 109.5
C45A C45C H45F 109.5
H45D C45C H45E 109.5
H45D C45C H45F 109.5
H45E C45C H45F 109.5
C45A C45D H45G 109.5
C45A C45D H45H 109.5
C45A C45D H45I 109.5
H45G C45D H45H 109.5
H45G C45D H45I 109.5
H45H C45D H45I 109.5
C45A C45F H45J 109.5
C45A C45F H45K 109.5
C45A C45F H45L 109.5
H45J C45F H45K 109.5
H45J C45F H45L 109.5
H45K C45F H45L 109.5
C45A C45E H45M 109.5
C45A C45E H45N 109.5
C45A C45E H45O 109.5
H45M C45E H45N 109.5
H45M C45E H45O 109.5
H45N C45E H45O 109.5
C45A C45G H45P 109.5
C45A C45G H45Q 109.5
C45A C45G H45R 109.5
H45P C45G H45Q 109.5
H45P C45G H45R 109.5
H45Q C45G H45R 109.5
H51D C51B H51E 109.5
H51D C51B H51F 109.5
H51E C51B H51F 109.5
C49B C51B H51D 109.5
C49B C51B H51E 109.5
C49B C51B H51F 109.5
O5 C49B C51B 109.9(6)
O5 C49B H49B 101.1
C51B C49B H49B 101.1
C50B C49B O5 118.1(6)
C50B C49B C51B 121.2(7)
C50B C49B H49B 101.1
C49B C50B H50D 109.5
C49B C50B H50E 109.5
C49B C50B H50F 109.5
H50D C50B H50E 109.5
H50D C50B H50F 109.5
H50E C50B H50F 109.5
C22A C22D H22A 109.5
C22A C22D H22B 109.5
C22A C22D H22C 109.5
H22A C22D H22B 109.5
H22A C22D H22C 109.5
H22B C22D H22C 109.5
C22A C22B H22D 109.5
C22A C22B H22E 109.5
C22A C22B H22F 109.5
H22D C22B H22E 109.5
H22D C22B H22F 109.5
H22E C22B H22F 109.5
C22A C22F H22G 109.5
C22A C22F H22H 109.5
C22A C22F H22I 109.5
H22G C22F H22H 109.5
H22G C22F H22I 109.5
H22H C22F H22I 109.5
C22A C22C H22J 109.5
C22A C22C H22K 109.5
C22A C22C H22L 109.5
H22J C22C H22K 109.5
H22J C22C H22L 109.5
H22K C22C H22L 109.5
C22A C22E H22M 109.5
C22A C22E H22N 109.5
C22A C22E H22O 109.5
H22M C22E H22N 109.5
H22M C22E H22O 109.5
H22N C22E H22O 109.5

loop_
_geom_bond_atom_site_label_1
_geom_bond_atom_site_label_2
_geom_bond_distance
Ti3 O11 2.0528(18)
Ti3 O13 1.8651(18)
Ti3 O14 1.8462(18)
Ti3 O16 2.092(2)
Ti3 O15 1.7741(19)
Ti3 N3 2.310(2)
Ti2 O6 2.0853(19)
Ti2 O9 1.844(2)
Ti2 O12 2.0643(19)
Ti2 O8 1.8858(18)
Ti2 O10 1.7609(19)
Ti2 N2 2.307(2)
Ti1 O4 1.8584(18)
Ti1 O1 2.0365(19)
Ti1 O3 1.8658(19)
Ti1 O7 2.0615(19)
Ti1 O5 1.779(2)
Ti1 N1 2.291(2)
O11 C33 1.263(3)
O13 C48 1.349(3)
O14 C41 1.353(3)
O6 C17 1.259(3)
O9 C25 1.355(3)
O4 C16 1.350(3)
O12 C33 1.251(3)
O8 C32 1.352(3)
O16 C58 1.459(3)
O16 H16 0.79(4)
O1 C1 1.284(3)
O15 C55 1.418(3)
O3 C9 1.349(3)
O7 C17 1.258(3)
O5 C49A 1.38(3)
O5 C49B 1.396(9)
O2 C1 1.237(3)
O10 C52 1.417(4)
N2 C26 1.496(3)
N2 C18 1.480(3)
N2 C19 1.495(4)
N3 C34 1.473(3)
N3 C42 1.505(3)
N3 C35 1.487(3)
N1 C10 1.499(3)
N1 C3 1.494(3)
N1 C2 1.487(3)
C40 C41 1.416(4)
C40 C39 1.395(4)
C40 C40A 1.535(4)
C36 C41 1.395(4)
C36 C37 1.399(4)
C36 C35 1.509(4)
C33 C34 1.505(4)
C34 H34A 0.9900
C34 H34B 0.9900
C32 C27 1.406(4)
C32 C31 1.407(4)
C16 C11 1.405(4)
C16 C15 1.412(4)
C11 C12 1.387(4)
C11 C10 1.510(4)
C27 C26 1.493(4)
C27 C28 1.382(4)
C12 H12 0.9500
C12 C13 1.396(4)
C1 C2 1.511(4)
C39 H39 0.9500
C39 C38 1.387(5)
C43 C48 1.396(4)
C43 C42 1.507(4)
C43 C44 1.390(4)
C46 H46 0.9500
C46 C47 1.390(4)
C46 C45 1.399(5)
C48 C47 1.415(4)
C37 H37 0.9500
C37 C38 1.385(4)
C38 C38A 1.531(4)
C42 H42A 0.9900
C42 H42B 0.9900
C47 C47A 1.531(4)
C40A C40C 1.533(5)
C40A C40D 1.531(5)
C40A C40B 1.542(4)
C17 C18 1.501(4)
C26 H26A 0.9900
C26 H26B 0.9900
C5 H5 0.9500
C5 C4 1.387(4)
C5 C6 1.397(4)
C31 C30 1.399(4)
C31 C31A 1.541(4)
C44 H44 0.9500
C44 C45 1.380(4)
C10 H10A 0.9900
C10 H10B 0.9900
C9 C4 1.401(4)
C9 C8 1.415(4)
C25 C20 1.394(4)
C25 C24 1.414(4)
C35 H35A 0.9900
C35 H35B 0.9900
C4 C3 1.505(4)
C18 H18A 0.9900
C18 H18B 0.9900
C19 H19A 0.9900
C19 H19B 0.9900
C19 C20 1.508(4)
C28 H28 0.9500
C28 C29 1.386(4)
C13 C14 1.385(5)
C13 C13A 1.552(4)
C7 H7 0.9500
C7 C8 1.406(5)
C7 C6 1.378(5)
C3 H3A 0.9900
C3 H3B 0.9900
C15A C15D 1.540(4)
C15A C15 1.529(4)
C15A C15B 1.545(4)
C15A C15C 1.534(4)
C29 C30 1.396(4)
C29 C29A 1.541(4)
C8 C8A 1.522(5)
C2 H2A 0.9900
C2 H2B 0.9900
C30 H30 0.9500
C20 C21 1.391(4)
C6 C6A 1.535(5)
C45 C45A 1.543(4)
C58 H58 1.0000
C58 C59 1.517(5)
C58 C60 1.513(5)
C15D H15A 0.9800
C15D H15B 0.9800
C15D H15C 0.9800
C31A C31B 1.536(5)
C31A C31C 1.539(5)
C31A C31D 1.531(5)
C15 C14 1.397(4)
C29A C29D 1.527(5)
C29A C29C 1.534(4)
C29A C29B 1.525(5)
C14 H14 0.9500
C47A C47B 1.523(4)
C47A C47D 1.542(4)
C47A C47C 1.540(5)
C40C H40A 0.9800
C40C H40B 0.9800
C40C H40C 0.9800
C24 C23 1.407(5)
C24 C24A 1.523(6)
C40D H40D 0.9800
C40D H40E 0.9800
C40D H40F 0.9800
C13A C13C 1.518(6)
C13A C13D 1.529(7)
C13A C13B 1.520(6)
C13A C13F 1.529(13)
C13A C13E 1.564(14)
C13A C13G 1.551(14)
C21 H21 0.9500
C21 C22 1.391(5)
C29D H29A 0.9800
C29D H29B 0.9800
C29D H29C 0.9800
C8A C8C 1.537(4)
C8A C8D 1.538(4)
C8A C8B 1.545(5)
C8C H8CA 0.9800
C8C H8CB 0.9800
C8C H8CC 0.9800
C47B H47A 0.9800
C47B H47B 0.9800
C47B H47C 0.9800
C55 H55 1.0000
C55 C56 1.476(5)
C55 C57 1.503(5)
C38A C38C 1.515(8)
C38A C38B 1.544(8)
C38A C38D 1.519(8)
C38A C38F 1.514(10)
C38A C38E 1.583(11)
C38A C38G 1.500(11)
C23 H23 0.9500
C23 C22 1.372(6)
C45A C45B 1.517(8)
C45A C45C 1.561(8)
C45A C45D 1.525(8)
C45A C45F 1.529(11)
C45A C45E 1.517(10)
C45A C45G 1.491(11)
C59 H59A 0.9800
C59 H59B 0.9800
C59 H59C 0.9800
C15B H15D 0.9800
C15B H15E 0.9800
C15B H15F 0.9800
C40B H40G 0.9800
C40B H40H 0.9800
C40B H40I 0.9800
C15C H15G 0.9800
C15C H15H 0.9800
C15C H15I 0.9800
C52 H52 1.0000
C52 C54 1.481(6)
C52 C53 1.483(6)
C47D H47D 0.9800
C47D H47E 0.9800
C47D H47F 0.9800
C6A C6B 1.522(6)
C6A C6C 1.532(6)
C6A C6D 1.531(5)
C29C H29D 0.9800
C29C H29E 0.9800
C29C H29F 0.9800
C47C H47G 0.9800
C47C H47H 0.9800
C47C H47I 0.9800
C24A C24D 1.534(6)
C24A C24C 1.527(7)
C24A C24B 1.549(5)
C31B H31A 0.9800
C31B H31B 0.9800
C31B H31C 0.9800
C60 H60A 0.9800
C60 H60B 0.9800
C60 H60C 0.9800
C29B H29G 0.9800
C29B H29H 0.9800
C29B H29I 0.9800
C22 C22A 1.537(5)
C8D H8DA 0.9800
C8D H8DB 0.9800
C8D H8DC 0.9800
C31C H31D 0.9800
C31C H31E 0.9800
C31C H31F 0.9800
C8B H8BA 0.9800
C8B H8BB 0.9800
C8B H8BC 0.9800
C24D H24A 0.9800
C24D H24B 0.9800
C24D H24C 0.9800
C31D H31G 0.9800
C31D H31H 0.9800
C31D H31I 0.9800
C24C H24D 0.9800
C24C H24E 0.9800
C24C H24F 0.9800
C56 H56A 0.9800
C56 H56B 0.9800
C56 H56C 0.9800
C22A C22D 1.518(6)
C22A C22B 1.696(10)
C22A C22F 1.415(10)
C22A C22C 1.714(10)
C22A C22E 1.319(18)
C6B H6BA 0.9800
C6B H6BB 0.9800
C6B H6BC 0.9800
C6C H6CA 0.9800
C6C H6CB 0.9800
C6C H6CC 0.9800
C57 H57A 0.9800
C57 H57B 0.9800
C57 H57C 0.9800
C24B H24G 0.9800
C24B H24H 0.9800
C24B H24I 0.9800
C6D H6DA 0.9800
C6D H6DB 0.9800
C6D H6DC 0.9800
C13C H13A 0.9800
C13C H13B 0.9800
C13C H13C 0.9800
C54 H54A 0.9800
C54 H54B 0.9800
C54 H54C 0.9800
C53 H53A 0.9800
C53 H53B 0.9800
C53 H53C 0.9800
C13D H13D 0.9800
C13D H13E 0.9800
C13D H13F 0.9800
C38C H38A 0.9800
C38C H38B 0.9800
C38C H38C 0.9800
C38B H38D 0.9800
C38B H38E 0.9800
C38B H38F 0.9800
C13B H13G 0.9800
C13B H13H 0.9800
C13B H13I 0.9800
C38D H38G 0.9800
C38D H38H 0.9800
C38D H38I 0.9800
C38F H38J 0.9800
C38F H38K 0.9800
C38F H38L 0.9800
C38E H38M 0.9800
C38E H38N 0.9800
C38E H38O 0.9800
C38G H38P 0.9800
C38G H38Q 0.9800
C38G H38R 0.9800
C49A H49A 1.0000
C49A C51A 1.47(3)
C49A C50A 1.44(3)
C51A H51A 0.9800
C51A H51B 0.9800
C51A H51C 0.9800
C50A H50A 0.9800
C50A H50B 0.9800
C50A H50C 0.9800
C13F H13J 0.9800
C13F H13K 0.9800
C13F H13L 0.9800
C13E H13M 0.9800
C13E H13N 0.9800
C13E H13O 0.9800
C13G H13P 0.9800
C13G H13Q 0.9800
C13G H13R 0.9800
C45B H45A 0.9800
C45B H45B 0.9800
C45B H45C 0.9800
C45C H45D 0.9800
C45C H45E 0.9800
C45C H45F 0.9800
C45D H45G 0.9800
C45D H45H 0.9800
C45D H45I 0.9800
C45F H45J 0.9800
C45F H45K 0.9800
C45F H45L 0.9800
C45E H45M 0.9800
C45E H45N 0.9800
C45E H45O 0.9800
C45G H45P 0.9800
C45G H45Q 0.9800
C45G H45R 0.9800
C51B H51D 0.9800
C51B H51E 0.9800
C51B H51F 0.9800
C51B C49B 1.451(8)
C49B H49B 1.0000
C49B C50B 1.348(8)
C50B H50D 0.9800
C50B H50E 0.9800
C50B H50F 0.9800
C22D H22A 0.9800
C22D H22B 0.9800
C22D H22C 0.9800
C22B H22D 0.9800
C22B H22E 0.9800
C22B H22F 0.9800
C22F H22G 0.9800
C22F H22H 0.9800
C22F H22I 0.9800
C22C H22J 0.9800
C22C H22K 0.9800
C22C H22L 0.9800
C22E H22M 0.9800
C22E H22N 0.9800
C22E H22O 0.9800

loop_
_geom_torsion_atom_site_label_1
_geom_torsion_atom_site_label_2
_geom_torsion_atom_site_label_3
_geom_torsion_atom_site_label_4
_geom_torsion
Ti3 O11 C33 O12 167.85(19)
Ti3 O11 C33 C34 -15.7(3)
Ti3 O13 C48 C43 49.2(3)
Ti3 O13 C48 C47 -132.0(2)
Ti3 O14 C41 C40 -173.0(2)
Ti3 O14 C41 C36 8.3(4)
Ti3 O16 C58 C59 -116.8(2)
Ti3 O16 C58 C60 119.0(2)
Ti3 O15 C55 C56 160.1(6)
Ti3 O15 C55 C57 36.9(9)
Ti3 N3 C34 C33 -21.5(2)
Ti3 N3 C42 C43 61.7(2)
Ti3 N3 C35 C36 60.3(3)
Ti2 O6 C17 O7 175.61(19)
Ti2 O6 C17 C18 -6.8(3)
Ti2 O9 C25 C20 31.5(5)
Ti2 O9 C25 C24 -148.1(3)
Ti2 O12 C33 O11 39.4(4)
Ti2 O12 C33 C34 -137.0(2)
Ti2 O8 C32 C27 54.6(3)
Ti2 O8 C32 C31 -124.4(2)
Ti2 O10 C52 C54 124.0(8)
Ti2 O10 C52 C53 -110.2(8)
Ti2 N2 C26 C27 58.5(3)
Ti2 N2 C18 C17 -29.6(2)
Ti2 N2 C19 C20 65.0(2)
Ti1 O4 C16 C11 -36.7(4)
Ti1 O4 C16 C15 144.1(2)
Ti1 O1 C1 O2 175.4(2)
Ti1 O1 C1 C2 -1.7(3)
Ti1 O3 C9 C4 -48.3(3)
Ti1 O3 C9 C8 134.0(2)
Ti1 O7 C17 O6 82.0(4)
Ti1 O7 C17 C18 -95.6(3)
Ti1 O5 C49A C51A 81(3)
Ti1 O5 C49A C50A -119(2)
Ti1 O5 C49B C51B 65(3)
Ti1 O5 C49B C50B -149.8(17)
Ti1 N1 C10 C11 -66.3(2)
Ti1 N1 C3 C4 -52.3(3)
Ti1 N1 C2 C1 26.3(2)
O11 Ti3 O13 C48 41.5(2)
O11 Ti3 O14 C41 -9.8(4)
O11 Ti3 O15 C55 105.2(7)
O11 C33 C34 N3 25.3(3)
O13 Ti3 O14 C41 93.3(3)
O13 Ti3 O15 C55 17.8(7)
O13 C48 C47 C46 -177.8(2)
O13 C48 C47 C47A 1.2(4)
O14 Ti3 O13 C48 -115.6(2)
O14 Ti3 O15 C55 -83.6(7)
O6 Ti2 O9 C25 -23.2(4)
O6 Ti2 O8 C32 31.3(2)
O6 Ti2 O10 C52 -117.4(8)
O6 C17 C18 N2 26.0(3)
O9 Ti2 O8 C32 -125.0(2)
O9 Ti2 O10 C52 55.9(8)
O9 C25 C20 C19 2.0(4)
O9 C25 C20 C21 -179.1(3)
O9 C25 C24 C23 -179.6(3)
O9 C25 C24 C24A -0.9(5)
O4 Ti1 O3 C9 123.3(2)
O4 Ti1 O5 C49A -21(2)
O4 Ti1 O5 C49B -9(2)
O4 C16 C11 C12 -178.7(2)
O4 C16 C11 C10 1.1(4)
O4 C16 C15 C15A -2.4(4)
O4 C16 C15 C14 177.8(2)
O12 Ti2 O9 C25 -91.7(3)
O12 Ti2 O8 C32 -1.2(4)
O12 Ti2 O10 C52 -37.5(8)
O12 C33 C34 N3 -158.0(2)
O8 Ti2 O9 C25 72.0(3)
O8 Ti2 O10 C52 156.9(8)
O8 C32 C27 C26 5.5(4)
O8 C32 C27 C28 -174.3(2)
O8 C32 C31 C30 174.5(2)
O8 C32 C31 C31A -6.6(4)
O16 Ti3 O13 C48 10.4(5)
O16 Ti3 O14 C41 -75.0(3)
O16 Ti3 O15 C55 -172.9(7)
O1 Ti1 O4 C16 28.9(4)
O1 Ti1 O3 C9 -35.2(2)
O1 Ti1 O5 C49A 152(2)
O1 Ti1 O5 C49B 164(2)
O1 C1 C2 N1 -18.6(3)
O15 Ti3 O13 C48 142.8(2)
O15 Ti3 O14 C41 -167.5(3)
O3 Ti1 O4 C16 -69.3(3)
O3 Ti1 O5 C49A -120(2)
O3 Ti1 O5 C49B -107(2)
O3 C9 C4 C5 179.0(2)
O3 C9 C4 C3 -8.5(4)
O3 C9 C8 C7 179.7(2)
O3 C9 C8 C8A -0.5(4)
O7 Ti1 O4 C16 97.8(3)
O7 Ti1 O3 C9 7.8(5)
O7 Ti1 O5 C49A 69(2)
O7 Ti1 O5 C49B 82(2)
O7 C17 C18 N2 -156.3(2)
O5 Ti1 O4 C16 -169.6(3)
O5 Ti1 O3 C9 -133.0(2)
O2 C1 C2 N1 164.1(2)
O10 Ti2 O9 C25 173.3(3)
O10 Ti2 O8 C32 131.4(2)
N2 Ti2 O9 C25 -12.5(3)
N2 Ti2 O8 C32 -43.6(2)
N2 C19 C20 C25 -50.3(4)
N2 C19 C20 C21 130.8(3)
N3 Ti3 O13 C48 -34.3(2)
N3 Ti3 O14 C41 9.8(3)
N1 Ti1 O4 C16 15.7(3)
N1 Ti1 O3 C9 41.1(2)
C40 C39 C38 C37 -0.3(5)
C40 C39 C38 C38A 179.5(3)
C36 C37 C38 C39 1.2(5)
C36 C37 C38 C38A -178.6(3)
C34 N3 C42 C43 -57.3(3)
C34 N3 C35 C36 -179.8(2)
C32 C27 C26 N2 -63.5(3)
C32 C27 C28 C29 -1.3(4)
C32 C31 C30 C29 1.0(4)
C32 C31 C31A C31B -179.3(3)
C32 C31 C31A C31C 62.3(4)
C32 C31 C31A C31D -59.2(4)
C41 C40 C39 C38 -0.9(5)
C41 C40 C40A C40C 62.8(4)
C41 C40 C40A C40D -59.3(4)
C41 C40 C40A C40B -178.1(3)
C41 C36 C37 C38 -0.9(4)
C41 C36 C35 N3 -41.4(4)
C16 C11 C12 C13 0.8(4)
C16 C11 C10 N1 50.2(3)
C16 C15 C14 C13 1.1(5)
C11 C16 C15 C15A 178.3(3)
C11 C16 C15 C14 -1.5(4)
C11 C12 C13 C14 -1.2(5)
C11 C12 C13 C13A 178.9(3)
C27 C32 C31 C30 -4.5(4)
C27 C32 C31 C31A 174.4(3)
C27 C28 C29 C30 -2.1(4)
C27 C28 C29 C29A 176.2(3)
C12 C11 C10 N1 -130.0(3)
C12 C13 C14 C15 0.2(5)
C12 C13 C13A C13C 52.3(5)
C12 C13 C13A C13D -65.2(5)
C12 C13 C13A C13B 176.5(4)
C12 C13 C13A C13F -113.2(12)
C12 C13 C13A C13E 3.9(12)
C12 C13 C13A C13G 134.5(11)
C39 C40 C41 O14 -177.6(3)
C39 C40 C41 C36 1.2(4)
C39 C40 C40A C40C -118.9(3)
C39 C40 C40A C40D 119.0(3)
C39 C40 C40A C40B 0.2(4)
C39 C38 C38A C38C 70.6(6)
C39 C38 C38A C38B -170.9(5)
C39 C38 C38A C38D -49.7(6)
C39 C38 C38A C38F -135.8(8)
C39 C38 C38A C38E -19.0(8)
C39 C38 C38A C38G 95.3(7)
C43 C48 C47 C46 1.0(4)
C43 C48 C47 C47A -180.0(2)
C43 C44 C45 C46 1.3(5)
C43 C44 C45 C45A -176.1(3)
C46 C47 C47A C47B -0.7(4)
C46 C47 C47A C47D 119.0(3)
C46 C47 C47A C47C -120.3(3)
C46 C45 C45A C45B 137.7(5)
C46 C45 C45A C45C 39.5(6)
C46 C45 C45A C45D -102.4(6)
C46 C45 C45A C45F -65.2(9)
C46 C45 C45A C45E 5.4(10)
C46 C45 C45A C45G 167.6(9)
C48 C43 C42 N3 -59.0(3)
C48 C43 C44 C45 -0.9(4)
C48 C47 C47A C47B -179.7(3)
C48 C47 C47A C47D -59.9(3)
C48 C47 C47A C47C 60.8(3)
C37 C36 C41 O14 178.4(3)
C37 C36 C41 C40 -0.3(4)
C37 C36 C35 N3 143.0(3)
C37 C38 C38A C38C -109.6(5)
C37 C38 C38A C38B 9.0(7)
C37 C38 C38A C38D 130.1(5)
C37 C38 C38A C38F 44.0(8)
C37 C38 C38A C38E 160.8(7)
C37 C38 C38A C38G -84.8(7)
C42 N3 C34 C33 98.2(2)
C42 N3 C35 C36 -60.8(3)
C42 C43 C48 O13 3.2(4)
C42 C43 C48 C47 -175.7(2)
C42 C43 C44 C45 174.4(3)
C47 C46 C45 C44 -0.5(5)
C47 C46 C45 C45A 176.9(3)
C40A C40 C41 O14 0.8(4)
C40A C40 C41 C36 179.5(3)
C40A C40 C39 C38 -179.2(3)
C26 N2 C18 C17 89.3(3)
C26 N2 C19 C20 -56.6(3)
C26 C27 C28 C29 178.9(3)
C5 C4 C3 N1 -128.7(3)
C5 C6 C6A C6B 168.1(3)
C5 C6 C6A C6C 48.6(4)
C5 C6 C6A C6D -71.3(4)
C31 C32 C27 C26 -175.5(2)
C31 C32 C27 C28 4.7(4)
C44 C43 C48 O13 178.6(2)
C44 C43 C48 C47 -0.3(4)
C44 C43 C42 N3 125.7(3)
C44 C45 C45A C45B -45.0(6)
C44 C45 C45A C45C -143.2(5)
C44 C45 C45A C45D 74.9(6)
C44 C45 C45A C45F 112.1(8)
C44 C45 C45A C45E -177.3(9)
C44 C45 C45A C45G -15.1(9)
C10 N1 C3 C4 -175.1(2)
C10 N1 C2 C1 146.9(2)
C10 C11 C12 C13 -179.0(3)
C9 C4 C3 N1 58.8(3)
C9 C8 C8A C8C -62.6(4)
C9 C8 C8A C8D 177.8(3)
C9 C8 C8A C8B 58.9(4)
C25 C20 C21 C22 -2.0(5)
C25 C24 C23 C22 -0.6(6)
C25 C24 C24A C24D -59.6(5)
C25 C24 C24A C24C 62.2(4)
C25 C24 C24A C24B -177.6(4)
C35 N3 C34 C33 -143.3(2)
C35 N3 C42 C43 -175.8(2)
C35 C36 C41 O14 2.8(4)
C35 C36 C41 C40 -176.0(3)
C35 C36 C37 C38 174.9(3)
C4 C5 C6 C7 0.1(4)
C4 C5 C6 C6A 178.0(3)
C4 C9 C8 C7 2.2(4)
C4 C9 C8 C8A -178.1(3)
C18 N2 C26 C27 -59.1(3)
C18 N2 C19 C20 -175.9(2)
C19 N2 C26 C27 -178.7(2)
C19 N2 C18 C17 -151.3(2)
C19 C20 C21 C22 176.9(3)
C28 C27 C26 N2 116.3(3)
C28 C29 C30 C31 2.2(4)
C28 C29 C29A C29D -54.0(4)
C28 C29 C29A C29C 66.2(4)
C28 C29 C29A C29B -173.4(3)
C7 C8 C8A C8C 117.2(3)
C7 C8 C8A C8D -2.4(4)
C7 C8 C8A C8B -121.3(3)
C7 C6 C6A C6B -14.1(5)
C7 C6 C6A C6C -133.6(4)
C7 C6 C6A C6D 106.5(4)
C3 N1 C10 C11 56.9(3)
C3 N1 C2 C1 -94.9(3)
C15A C15 C14 C13 -178.7(3)
C8 C9 C4 C5 -3.3(4)
C8 C9 C4 C3 169.2(3)
C8 C7 C6 C5 -1.2(5)
C8 C7 C6 C6A -179.0(3)
C2 N1 C10 C11 175.8(2)
C2 N1 C3 C4 65.9(3)
C30 C31 C31A C31B -0.5(4)
C30 C31 C31A C31C -118.9(3)
C30 C31 C31A C31D 119.6(3)
C30 C29 C29A C29D 124.1(3)
C30 C29 C29A C29C -115.7(3)
C30 C29 C29A C29B 4.7(4)
C20 C25 C24 C23 0.8(5)
C20 C25 C24 C24A 179.6(3)
C20 C21 C22 C23 2.2(5)
C20 C21 C22 C22A -179.3(3)
C6 C5 C4 C9 2.2(4)
C6 C5 C4 C3 -170.3(3)
C6 C7 C8 C9 0.1(4)
C6 C7 C8 C8A -179.7(3)
C45 C46 C47 C48 -0.7(4)
C45 C46 C47 C47A -179.6(3)
C15D C15A C15 C16 -60.4(4)
C15D C15A C15 C14 119.3(3)
C31A C31 C30 C29 -177.8(3)
C15 C16 C11 C12 0.6(4)
C15 C16 C11 C10 -179.7(2)
C29A C29 C30 C31 -176.0(3)
C14 C13 C13A C13C -127.6(4)
C14 C13 C13A C13D 114.9(4)
C14 C13 C13A C13B -3.4(5)
C14 C13 C13A C13F 66.9(12)
C14 C13 C13A C13E -176.0(11)
C14 C13 C13A C13G -45.4(11)
C24 C25 C20 C19 -178.5(3)
C24 C25 C20 C21 0.4(5)
C24 C23 C22 C21 -0.9(6)
C24 C23 C22 C22A -179.4(4)
C13A C13 C14 C15 -179.9(3)
C21 C22 C22A C22D 127.5(5)
C21 C22 C22A C22B 22.4(6)
C21 C22 C22A C22F -85.7(9)
C21 C22 C22A C22C -131.5(6)
C21 C22 C22A C22E -33.2(18)
C23 C24 C24A C24D 119.0(4)
C23 C24 C24A C24C -119.2(4)
C23 C24 C24A C24B 1.1(6)
C23 C22 C22A C22D -54.1(6)
C23 C22 C22A C22B -159.1(5)
C23 C22 C22A C22F 92.7(9)
C23 C22 C22A C22C 47.0(6)
C23 C22 C22A C22E 145.3(17)
C15B C15A C15 C16 -179.7(3)
C15B C15A C15 C14 0.0(4)
C15C C15A C15 C16 60.5(4)
C15C C15A C15 C14 -119.7(3)
C24A C24 C23 C22 -179.3(4)
